data_7035569
loop_
_publ_author_name
'George, Sheby Mary'
'Kim, Hyo-Suk'
'Oh, Hyun Ji'
'Lah, Myoung Soo'
'Jeon, Dong Ju'
'Park, Bo Keun'
'Han, Jeong Hwan'
'Kim, Chang Gyoun'
'Chung, Taek-Mo'

_publ_section_title
;
 Heteroleptic strontium complexes stabilized by donor-functionalized
 alkoxide and \b-diketonate ligands.
;
_journal_issue 31
_journal_name_full 'Dalton transactions (Cambridge, England : 2003)'
_journal_page_first 14042
_journal_page_last 14053
_journal_paper_doi 10.1039/c5dt01356a
_journal_volume 44
_journal_year 2015
_chemical_formula_sum 'C57 H109 O15 Sr3'
_chemical_formula_weight 1297.30
_chemical_name_systematic '[Sr(memp)(tmhd)]3'
_chemical_properties_physical 'Air-sensitive, Moisture-sensitive, Hygroscopic'
_space_group_IT_number 2
_symmetry_cell_setting triclinic
_symmetry_space_group_name_Hall '-P 1'
_symmetry_space_group_name_H-M 'P -1'
_atom_sites_solution_hydrogens geom
_atom_sites_solution_primary direct
_atom_sites_solution_secondary difmap
_audit_creation_method SHELXL-97
_audit_update_record
;
2014-11-17 deposited with the CCDC.
2015-06-26 downloaded from the CCDC.
;
_cell_angle_alpha 94.454(3)
_cell_angle_beta 103.164(2)
_cell_angle_gamma 106.686(2)
_cell_formula_units_Z 2
_cell_length_a 10.6143(5)
_cell_length_b 16.2868(7)
_cell_length_c 21.475(1)
_cell_measurement_reflns_used 9973
_cell_measurement_temperature 100(1)
_cell_measurement_theta_max 25.93
_cell_measurement_theta_min 2.46
_cell_volume 3421.7(3)
_computing_cell_refinement 'Bruker SAINT'
_computing_data_collection 'Bruker APEX2'
_computing_data_reduction 'Bruker SAINT'
_computing_molecular_graphics 'Bruker SHELXTL'
_computing_publication_material 'Bruker SHELXTL'
_computing_structure_refinement 'SHELXL-97 (Sheldrick, 2008)'
_computing_structure_solution 'SHELXS-97 (Sheldrick, 2008)'
_diffrn_ambient_temperature 100(1)
_diffrn_measured_fraction_theta_full 0.995
_diffrn_measured_fraction_theta_max 0.995
_diffrn_measurement_device_type 'Bruker APEX-II CCD'
_diffrn_measurement_method '\f and \w scans'
_diffrn_radiation_monochromator graphite
_diffrn_radiation_source 'fine-focus sealed tube'
_diffrn_radiation_type MoK\a
_diffrn_radiation_wavelength 0.71073
_diffrn_reflns_av_R_equivalents 0.0000
_diffrn_reflns_av_sigmaI/netI 0.0664
_diffrn_reflns_limit_h_max 13
_diffrn_reflns_limit_h_min -14
_diffrn_reflns_limit_k_max 21
_diffrn_reflns_limit_k_min -21
_diffrn_reflns_limit_l_max 28
_diffrn_reflns_limit_l_min 0
_diffrn_reflns_number 16978
_diffrn_reflns_theta_full 28.33
_diffrn_reflns_theta_max 28.33
_diffrn_reflns_theta_min 0.99
_exptl_absorpt_coefficient_mu 2.385
_exptl_absorpt_correction_T_max 0.8701
_exptl_absorpt_correction_T_min 0.7015
_exptl_absorpt_correction_type multi-scan
_exptl_absorpt_process_details 'Bruker SADABS'
_exptl_crystal_colour silver
_exptl_crystal_density_diffrn 1.259
_exptl_crystal_density_meas ?
_exptl_crystal_density_method 'not measured'
_exptl_crystal_description Block
_exptl_crystal_F_000 1370
_exptl_crystal_size_max 0.16
_exptl_crystal_size_mid 0.12
_exptl_crystal_size_min 0.06
_refine_diff_density_max 1.108
_refine_diff_density_min -1.279
_refine_diff_density_rms 0.098
_refine_ls_extinction_method none
_refine_ls_goodness_of_fit_ref 1.031
_refine_ls_hydrogen_treatment refxyz
_refine_ls_matrix_type full
_refine_ls_number_parameters 685
_refine_ls_number_reflns 16978
_refine_ls_number_restraints 1
_refine_ls_restrained_S_all 1.047
_refine_ls_R_factor_all 0.0802
_refine_ls_R_factor_gt 0.0434
_refine_ls_shift/su_max 0.002
_refine_ls_shift/su_mean 0.000
_refine_ls_structure_factor_coef Fsqd
_refine_ls_weighting_details 'calc w=1/[\s^2^(Fo^2^)+(0.0340P)^2^+3.6818P] where P=(Fo^2^+2Fc^2^)/3'
_refine_ls_weighting_scheme calc
_refine_ls_wR_factor_gt 0.0838
_refine_ls_wR_factor_ref 0.0961
_reflns_number_gt 12022
_reflns_number_total 16978
_reflns_threshold_expression >2sigma(I)
_cod_data_source_file c5dt01356a2.cif
_cod_data_source_block 20140305lt_0m
_cod_depositor_comments
;
The following automatic conversions were performed:

'_symmetry_cell_setting' value 'Triclinic' changed to 'triclinic'
according to
/usr/data/users/saulius/crontab/automatic-downloads/rss-feeds/RSC/lib/dictionaries/cif_core.dic
dictionary named 'cif_core.dic' version 2.4.2 from 2011-04-26.

'_exptl_crystal_density_meas' value 'none' was changed to '?' - the
value is perceived as not measured.

Automatic conversion script
Id: cif_fix_values 3271 2015-04-21 07:52:19Z andrius 

 Adding full bibliography for 7035567--7035572.cif.
;
_cod_original_sg_symbol_H-M P-1
_cod_database_code 7035569

loop_
_symmetry_equiv_pos_as_xyz
'x, y, z'
'-x, -y, -z'

loop_
_atom_site_label
_atom_site_type_symbol
_atom_site_fract_x
_atom_site_fract_y
_atom_site_fract_z
_atom_site_U_iso_or_equiv
_atom_site_adp_type
_atom_site_occupancy
_atom_site_symmetry_multiplicity
_atom_site_calc_flag
_atom_site_refinement_flags
Sr1 Sr 0.12722(3) 0.831605(16) 0.379209(13) 0.01486(7) Uani 1 1 d .
Sr2 Sr 0.11114(3) 0.973866(16) 0.262186(13) 0.01612(7) Uani 1 1 d .
Sr3 Sr -0.03885(3) 0.715447(16) 0.217612(13) 0.01550(7) Uani 1 1 d .
O1 O -0.0091(2) 0.66861(12) 0.33025(10) 0.0212(5) Uani 1 1 d .
O2 O 0.2632(2) 0.73466(13) 0.41545(10) 0.0229(5) Uani 1 1 d .
O3 O 0.1946(2) 0.98660(12) 0.37731(10) 0.0237(5) Uani 1 1 d .
O4 O 0.2424(2) 0.93100(14) 0.49195(10) 0.0328(6) Uani 1 1 d .
O5 O 0.0245(2) 0.78773(14) 0.48055(10) 0.0289(5) Uani 1 1 d .
C1 C -0.0025(3) 0.59970(19) 0.35348(15) 0.0243(7) Uani 1 1 d .
C2 C 0.1152(4) 0.5904(2) 0.39246(16) 0.0297(8) Uani 1 1 d .
H2A H 0.1088 0.5343 0.4036 0.036 Uiso 1 1 calc R
C3 C 0.2426(4) 0.6548(2) 0.41724(14) 0.0248(7) Uani 1 1 d .
C4 C -0.1336(4) 0.5207(2) 0.33532(17) 0.0315(8) Uani 1 1 d .
C5 C -0.2540(4) 0.5426(2) 0.2946(2) 0.0424(10) Uani 1 1 d .
H5A H -0.2707 0.5899 0.3191 0.064 Uiso 1 1 calc R
H5B H -0.3353 0.4914 0.2839 0.064 Uiso 1 1 calc R
H5C H -0.2333 0.5607 0.2546 0.064 Uiso 1 1 calc R
C6 C -0.1102(4) 0.4460(2) 0.29587(19) 0.0394(9) Uani 1 1 d .
H6A H -0.0876 0.4648 0.2564 0.059 Uiso 1 1 calc R
H6B H -0.1933 0.3959 0.2842 0.059 Uiso 1 1 calc R
H6C H -0.0350 0.4298 0.3218 0.059 Uiso 1 1 calc R
C7 C -0.1699(5) 0.4900(2) 0.3967(2) 0.0552(12) Uani 1 1 d .
H7A H -0.1859 0.5369 0.4220 0.083 Uiso 1 1 calc R
H7B H -0.0945 0.4740 0.4227 0.083 Uiso 1 1 calc R
H7C H -0.2525 0.4396 0.3845 0.083 Uiso 1 1 calc R
C8 C 0.3692(4) 0.6296(2) 0.45015(17) 0.0346(9) Uani 1 1 d .
C9 C 0.3422(5) 0.5309(2) 0.4443(2) 0.0673(15) Uani 1 1 d .
H9A H 0.4257 0.5191 0.4658 0.101 Uiso 1 1 calc R
H9B H 0.3139 0.5055 0.3985 0.101 Uiso 1 1 calc R
H9C H 0.2698 0.5054 0.4650 0.101 Uiso 1 1 calc R
C10 C 0.4119(4) 0.6688(2) 0.52134(17) 0.0410(10) Uani 1 1 d .
H10A H 0.4307 0.7317 0.5252 0.061 Uiso 1 1 calc R
H10B H 0.4941 0.6559 0.5432 0.061 Uiso 1 1 calc R
H10C H 0.3382 0.6438 0.5414 0.061 Uiso 1 1 calc R
C11 C 0.4836(4) 0.6700(3) 0.41825(19) 0.0511(11) Uani 1 1 d .
H11A H 0.5008 0.7328 0.4221 0.077 Uiso 1 1 calc R
H11B H 0.4560 0.6448 0.3724 0.077 Uiso 1 1 calc R
H11C H 0.5668 0.6581 0.4399 0.077 Uiso 1 1 calc R
C12 C 0.2760(4) 1.0483(2) 0.43076(16) 0.0310(8) Uani 1 1 d .
C13 C 0.2413(4) 1.0178(2) 0.49138(16) 0.0342(9) Uani 1 1 d .
H13A H 0.3087 1.0556 0.5301 0.041 Uiso 1 1 calc R
H13B H 0.1500 1.0212 0.4923 0.041 Uiso 1 1 calc R
C14 C 0.2149(6) 0.9021(3) 0.54825(19) 0.097(2) Uani 1 1 d D
H14A H 0.1811 0.9440 0.5700 0.116 Uiso 1 1 calc R
H14B H 0.3012 0.9017 0.5778 0.116 Uiso 1 1 calc R
C15 C 0.1179(6) 0.8181(3) 0.5383(2) 0.104(3) Uani 1 1 d D
H15A H 0.1693 0.7762 0.5464 0.124 Uiso 1 1 calc R
H15B H 0.0677 0.8171 0.5720 0.124 Uiso 1 1 calc R
C16 C 0.2482(5) 1.1351(2) 0.4247(2) 0.0761(18) Uani 1 1 d .
H16A H 0.3277 1.1825 0.4505 0.114 Uiso 1 1 calc R
H16B H 0.1684 1.1348 0.4404 0.114 Uiso 1 1 calc R
H16C H 0.2308 1.1436 0.3792 0.114 Uiso 1 1 calc R
C17 C 0.4269(4) 1.0616(2) 0.43629(19) 0.0362(9) Uani 1 1 d .
H17A H 0.454(4) 1.080(2) 0.396(2) 0.054 Uiso 1 1 d .
H17B H 0.449(4) 1.006(3) 0.4407(18) 0.054 Uiso 1 1 d .
H17C H 0.486(4) 1.104(3) 0.473(2) 0.054 Uiso 1 1 d .
C18 C -0.0850(5) 0.7162(3) 0.4790(2) 0.088(2) Uani 1 1 d .
H18A H -0.1013 0.7154 0.5221 0.132 Uiso 1 1 calc R
H18B H -0.0651 0.6633 0.4660 0.132 Uiso 1 1 calc R
H18C H -0.1662 0.7192 0.4479 0.132 Uiso 1 1 calc R
O6 O 0.3312(2) 1.06787(12) 0.24867(10) 0.0231(5) Uani 1 1 d .
O7 O 0.1050(2) 1.12412(12) 0.25620(10) 0.0249(5) Uani 1 1 d .
O8 O -0.06257(19) 0.83927(12) 0.28841(9) 0.0157(4) Uani 1 1 d .
O9 O -0.1519(2) 0.93736(13) 0.20172(10) 0.0218(5) Uani 1 1 d .
O10 O 0.0388(2) 0.97806(13) 0.13145(10) 0.0257(5) Uani 1 1 d .
C19 C 0.3866(3) 1.14723(19) 0.24816(15) 0.0237(7) Uani 1 1 d .
C20 C 0.3224(3) 1.21136(19) 0.25257(15) 0.0266(7) Uani 1 1 d .
H20A H 0.3746 1.2694 0.2522 0.032 Uiso 1 1 calc R
C21 C 0.1892(3) 1.19745(19) 0.25738(14) 0.0244(7) Uani 1 1 d .
C22 C 0.5364(3) 1.1755(2) 0.24470(17) 0.0298(8) Uani 1 1 d .
C23 C 0.6263(4) 1.2241(3) 0.31083(19) 0.0506(11) Uani 1 1 d .
H23A H 0.6012 1.2758 0.3216 0.076 Uiso 1 1 calc R
H23B H 0.7221 1.2416 0.3097 0.076 Uiso 1 1 calc R
H23C H 0.6136 1.1862 0.3437 0.076 Uiso 1 1 calc R
C24 C 0.5574(4) 1.2340(3) 0.19334(19) 0.0510(11) Uani 1 1 d .
H24A H 0.5298 1.2850 0.2029 0.077 Uiso 1 1 calc R
H24B H 0.5020 1.2020 0.1507 0.077 Uiso 1 1 calc R
H24C H 0.6538 1.2526 0.1934 0.077 Uiso 1 1 calc R
C25 C 0.5796(4) 1.0960(3) 0.2295(3) 0.0675(15) Uani 1 1 d .
H25A H 0.6747 1.1147 0.2273 0.101 Uiso 1 1 calc R
H25B H 0.5212 1.0625 0.1878 0.101 Uiso 1 1 calc R
H25C H 0.5705 1.0597 0.2635 0.101 Uiso 1 1 calc R
C26 C 0.1336(4) 1.2753(2) 0.26574(16) 0.0306(8) Uani 1 1 d .
C27 C 0.1044(5) 1.2773(2) 0.33289(18) 0.0503(12) Uani 1 1 d .
H27A H 0.0689 1.3254 0.3407 0.076 Uiso 1 1 calc R
H27B H 0.1888 1.2853 0.3663 0.076 Uiso 1 1 calc R
H27C H 0.0368 1.2224 0.3344 0.076 Uiso 1 1 calc R
C28 C 0.0005(4) 1.2571(2) 0.21314(17) 0.0346(9) Uani 1 1 d .
H28A H -0.0364 1.3053 0.2176 0.052 Uiso 1 1 calc R
H28B H -0.0655 1.2033 0.2178 0.052 Uiso 1 1 calc R
H28C H 0.0181 1.2510 0.1704 0.052 Uiso 1 1 calc R
C29 C 0.2315(4) 1.3632(2) 0.26217(19) 0.0434(10) Uani 1 1 d .
H29A H 0.1892 1.4085 0.2679 0.065 Uiso 1 1 calc R
H29B H 0.2518 1.3619 0.2199 0.065 Uiso 1 1 calc R
H29C H 0.3161 1.3757 0.2964 0.065 Uiso 1 1 calc R
C30 C -0.1839(3) 0.85712(19) 0.28967(14) 0.0193(6) Uani 1 1 d .
C31 C -0.2499(3) 0.87148(19) 0.22200(15) 0.0227(7) Uani 1 1 d .
H31A H -0.2799 0.8168 0.1913 0.027 Uiso 1 1 calc R
H31B H -0.3308 0.8899 0.2228 0.027 Uiso 1 1 calc R
C32 C -0.1931(3) 0.9392(2) 0.13381(15) 0.0285(8) Uani 1 1 d .
H32A H -0.2776 0.9554 0.1231 0.034 Uiso 1 1 calc R
H32B H -0.2111 0.8812 0.1093 0.034 Uiso 1 1 calc R
C33 C -0.0803(4) 1.0046(2) 0.11617(16) 0.0299(8) Uani 1 1 d .
H33A H -0.1064 1.0080 0.0694 0.036 Uiso 1 1 calc R
H33B H -0.0623 1.0626 0.1407 0.036 Uiso 1 1 calc R
C34 C -0.1557(3) 0.9383(2) 0.33908(16) 0.0273(7) Uani 1 1 d .
H34A H -0.2290 0.9295 0.3610 0.041 Uiso 1 1 calc R
H34B H -0.1515 0.9887 0.3166 0.041 Uiso 1 1 calc R
H34C H -0.0686 0.9483 0.3711 0.041 Uiso 1 1 calc R
C35 C -0.2838(3) 0.7800(2) 0.30758(16) 0.0280(8) Uani 1 1 d .
H35A H -0.3706 0.7913 0.3048 0.042 Uiso 1 1 calc R
H35B H -0.2457 0.7718 0.3518 0.042 Uiso 1 1 calc R
H35C H -0.2990 0.7275 0.2776 0.042 Uiso 1 1 calc R
C36 C 0.1431(4) 1.0294(2) 0.10611(16) 0.0317(8) Uani 1 1 d .
H36A H 0.1076 1.0268 0.0594 0.048 Uiso 1 1 calc R
H36B H 0.2207 1.0069 0.1140 0.048 Uiso 1 1 calc R
H36C H 0.1726 1.0897 0.1275 0.048 Uiso 1 1 calc R
O11 O -0.0720(2) 0.72667(13) 0.10274(10) 0.0240(5) Uani 1 1 d .
O12 O -0.2852(2) 0.66073(13) 0.16038(10) 0.0234(5) Uani 1 1 d .
O13 O 0.17752(19) 0.83557(12) 0.26820(9) 0.0159(4) Uani 1 1 d .
O14 O 0.1885(2) 0.67820(12) 0.21546(9) 0.0193(4) Uani 1 1 d .
O15 O -0.0551(2) 0.55124(13) 0.17012(10) 0.0266(5) Uani 1 1 d .
C37 C -0.1680(3) 0.70889(18) 0.05199(15) 0.0212(7) Uani 1 1 d .
C38 C -0.3066(3) 0.67296(19) 0.04993(15) 0.0227(7) Uani 1 1 d .
H38A H -0.3708 0.6625 0.0090 0.027 Uiso 1 1 calc R
C39 C -0.3579(3) 0.65128(19) 0.10307(15) 0.0223(7) Uani 1 1 d .
C40 C -0.1255(3) 0.72492(19) -0.01129(15) 0.0244(7) Uani 1 1 d .
C41 C -0.0146(4) 0.8135(2) 0.00210(16) 0.0306(8) Uani 1 1 d .
H41A H 0.0143 0.8254 -0.0374 0.046 Uiso 1 1 calc R
H41B H 0.0637 0.8130 0.0364 0.046 Uiso 1 1 calc R
H41C H -0.0509 0.8588 0.0158 0.046 Uiso 1 1 calc R
C42 C -0.2417(4) 0.7241(2) -0.06863(16) 0.0390(9) Uani 1 1 d .
H42A H -0.2067 0.7345 -0.1068 0.059 Uiso 1 1 calc R
H42B H -0.2802 0.7698 -0.0582 0.059 Uiso 1 1 calc R
H42C H -0.3127 0.6676 -0.0778 0.059 Uiso 1 1 calc R
C43 C -0.0647(4) 0.6535(2) -0.02742(17) 0.0389(10) Uani 1 1 d .
H43A H -0.0365 0.6611 -0.0675 0.058 Uiso 1 1 calc R
H43B H -0.1335 0.5966 -0.0330 0.058 Uiso 1 1 calc R
H43C H 0.0145 0.6573 0.0080 0.058 Uiso 1 1 calc R
C44 C -0.5132(3) 0.6146(2) 0.09504(16) 0.0278(8) Uani 1 1 d .
C45 C -0.5411(4) 0.5372(2) 0.13143(19) 0.0397(9) Uani 1 1 d .
H45A H -0.6393 0.5132 0.1265 0.060 Uiso 1 1 calc R
H45B H -0.4938 0.5561 0.1774 0.060 Uiso 1 1 calc R
H45C H -0.5080 0.4926 0.1137 0.060 Uiso 1 1 calc R
C46 C -0.5996(3) 0.5867(2) 0.02459(17) 0.0399(10) Uani 1 1 d .
H46A H -0.6962 0.5641 0.0238 0.060 Uiso 1 1 calc R
H46B H -0.5726 0.5413 0.0035 0.060 Uiso 1 1 calc R
H46C H -0.5852 0.6368 0.0015 0.060 Uiso 1 1 calc R
C47 C -0.5549(3) 0.6876(2) 0.12592(17) 0.0315(8) Uani 1 1 d .
H47A H -0.6531 0.6674 0.1220 0.047 Uiso 1 1 calc R
H47B H -0.5330 0.7381 0.1037 0.047 Uiso 1 1 calc R
H47C H -0.5053 0.7039 0.1718 0.047 Uiso 1 1 calc R
C48 C 0.3009(3) 0.82975(18) 0.25705(14) 0.0169(6) Uani 1 1 d .
C49 C 0.3053(3) 0.73775(18) 0.26142(14) 0.0199(6) Uani 1 1 d .
H49A H 0.3897 0.7319 0.2521 0.024 Uiso 1 1 calc R
H49B H 0.3051 0.7247 0.3057 0.024 Uiso 1 1 calc R
C50 C 0.1812(3) 0.59006(18) 0.21912(15) 0.0240(7) Uani 1 1 d .
H50A H 0.1637 0.5744 0.2607 0.029 Uiso 1 1 calc R
H50B H 0.2681 0.5810 0.2162 0.029 Uiso 1 1 calc R
C51 C 0.0672(3) 0.5357(2) 0.16376(16) 0.0277(8) Uani 1 1 d .
H51A H 0.0855 0.5512 0.1223 0.033 Uiso 1 1 calc R
H51B H 0.0583 0.4736 0.1642 0.033 Uiso 1 1 calc R
C52 C 0.4220(3) 0.89079(19) 0.30909(16) 0.0252(7) Uani 1 1 d .
H52A H 0.4150 0.8758 0.3518 0.038 Uiso 1 1 calc R
H52B H 0.4218 0.9507 0.3075 0.038 Uiso 1 1 calc R
H52C H 0.5069 0.8851 0.3014 0.038 Uiso 1 1 calc R
C53 C 0.3100(3) 0.8525(2) 0.18988(15) 0.0235(7) Uani 1 1 d .
H53A H 0.2318 0.8130 0.1569 0.035 Uiso 1 1 calc R
H53B H 0.3945 0.8468 0.1818 0.035 Uiso 1 1 calc R
H53C H 0.3094 0.9124 0.1880 0.035 Uiso 1 1 calc R
C54 C -0.1684(4) 0.5010(2) 0.11858(19) 0.0434(10) Uani 1 1 d .
H54A H -0.1583 0.4441 0.1075 0.065 Uiso 1 1 calc R
H54B H -0.1721 0.5309 0.0807 0.065 Uiso 1 1 calc R
H54C H -0.2527 0.4933 0.1321 0.065 Uiso 1 1 calc R
C55 C 0.3227(6) 0.7995(3) 0.9679(3) 0.0797(17) Uani 1 1 d .
H55A H 0.2538 0.7636 0.9865 0.119 Uiso 1 1 calc R
H55B H 0.3988 0.7759 0.9720 0.119 Uiso 1 1 calc R
H55C H 0.2822 0.7995 0.9221 0.119 Uiso 1 1 calc R
C56 C 0.3737(6) 0.8907(4) 1.0035(4) 0.116(3) Uani 1 1 d .
H56A H 0.2942 0.9122 0.9994 0.139 Uiso 1 1 calc R
H56B H 0.4084 0.8882 1.0499 0.139 Uiso 1 1 calc R
C57 C 0.4770(5) 0.9542(3) 0.9851(3) 0.0661(14) Uani 1 1 d .
H57A H 0.4450 0.9526 0.9378 0.079 Uiso 1 1 calc R
H57B H 0.5584 0.9345 0.9925 0.079 Uiso 1 1 calc R

loop_
_atom_site_aniso_label
_atom_site_aniso_U_11
_atom_site_aniso_U_22
_atom_site_aniso_U_33
_atom_site_aniso_U_23
_atom_site_aniso_U_13
_atom_site_aniso_U_12
Sr1 0.01445(15) 0.01506(13) 0.01379(14) 0.00031(10) 0.00334(11) 0.00345(11)
Sr2 0.01470(15) 0.01372(13) 0.01860(15) 0.00210(11) 0.00239(12) 0.00403(11)
Sr3 0.01448(15) 0.01480(13) 0.01525(14) -0.00104(10) 0.00341(12) 0.00283(11)
O1 0.0271(13) 0.0156(10) 0.0205(11) 0.0037(8) 0.0076(10) 0.0047(9)
O2 0.0311(13) 0.0193(11) 0.0206(11) 0.0062(9) 0.0060(10) 0.0112(10)
O3 0.0265(13) 0.0145(10) 0.0202(11) -0.0030(8) -0.0067(10) 0.0029(9)
O4 0.0427(15) 0.0290(12) 0.0145(11) 0.0004(9) 0.0053(11) -0.0048(11)
O5 0.0254(13) 0.0346(13) 0.0206(12) 0.0017(10) 0.0075(10) -0.0002(10)
C1 0.033(2) 0.0176(15) 0.0271(18) 0.0064(13) 0.0173(16) 0.0070(14)
C2 0.043(2) 0.0189(16) 0.0322(19) 0.0120(14) 0.0132(17) 0.0124(16)
C3 0.040(2) 0.0247(16) 0.0137(16) 0.0052(13) 0.0085(15) 0.0147(15)
C4 0.040(2) 0.0166(15) 0.041(2) 0.0068(14) 0.0214(18) 0.0035(15)
C5 0.030(2) 0.0220(18) 0.069(3) 0.0032(18) 0.017(2) -0.0036(16)
C6 0.045(2) 0.0173(16) 0.052(2) 0.0011(16) 0.015(2) 0.0026(16)
C7 0.067(3) 0.036(2) 0.058(3) 0.010(2) 0.036(3) -0.007(2)
C8 0.046(2) 0.0297(18) 0.0268(19) 0.0053(15) -0.0041(17) 0.0201(17)
C9 0.078(4) 0.036(2) 0.072(3) -0.005(2) -0.031(3) 0.036(2)
C10 0.050(3) 0.038(2) 0.027(2) 0.0109(16) -0.0035(18) 0.0094(19)
C11 0.046(3) 0.085(3) 0.038(2) 0.014(2) 0.008(2) 0.045(2)
C12 0.038(2) 0.0188(16) 0.0246(18) -0.0069(13) -0.0131(16) 0.0108(15)
C13 0.029(2) 0.041(2) 0.0280(19) -0.0145(16) -0.0022(16) 0.0160(17)
C14 0.112(5) 0.100(4) 0.017(2) 0.012(2) 0.006(3) -0.053(3)
C15 0.091(4) 0.118(5) 0.024(2) 0.031(3) -0.021(3) -0.062(4)
C16 0.097(4) 0.025(2) 0.072(3) -0.022(2) -0.053(3) 0.033(2)
C17 0.033(2) 0.0300(19) 0.027(2) 0.0062(16) -0.0066(17) -0.0081(17)
C18 0.071(4) 0.098(4) 0.040(3) 0.003(3) 0.014(3) -0.057(3)
O6 0.0180(12) 0.0179(10) 0.0312(13) 0.0061(9) 0.0061(10) 0.0022(9)
O7 0.0275(13) 0.0154(10) 0.0309(13) 0.0040(9) 0.0058(10) 0.0068(9)
O8 0.0095(10) 0.0202(10) 0.0172(11) -0.0001(8) 0.0038(8) 0.0051(8)
O9 0.0201(12) 0.0227(11) 0.0197(11) 0.0051(9) 0.0014(9) 0.0047(9)
O10 0.0296(14) 0.0240(11) 0.0222(12) 0.0058(9) 0.0072(10) 0.0057(10)
C19 0.0239(18) 0.0211(16) 0.0196(16) 0.0029(13) 0.0027(14) -0.0002(13)
C20 0.030(2) 0.0138(15) 0.0303(19) 0.0024(13) 0.0059(16) -0.0007(13)
C21 0.033(2) 0.0209(16) 0.0158(16) 0.0032(12) -0.0002(14) 0.0089(14)
C22 0.0211(18) 0.0255(17) 0.037(2) 0.0082(15) 0.0072(16) -0.0023(14)
C23 0.029(2) 0.061(3) 0.045(2) 0.024(2) -0.0029(19) -0.005(2)
C24 0.035(2) 0.069(3) 0.042(2) 0.022(2) 0.011(2) 0.001(2)
C25 0.037(3) 0.043(2) 0.132(5) 0.015(3) 0.048(3) 0.006(2)
C26 0.047(2) 0.0189(16) 0.0286(19) 0.0050(14) 0.0085(17) 0.0145(16)
C27 0.096(4) 0.042(2) 0.035(2) 0.0129(18) 0.024(2) 0.048(2)
C28 0.043(2) 0.0285(18) 0.037(2) 0.0053(15) 0.0097(18) 0.0177(17)
C29 0.062(3) 0.0183(17) 0.046(2) 0.0052(16) 0.004(2) 0.0151(18)
C30 0.0121(15) 0.0273(16) 0.0212(16) 0.0035(13) 0.0049(13) 0.0097(13)
C31 0.0156(16) 0.0240(16) 0.0269(18) 0.0033(13) 0.0032(14) 0.0059(13)
C32 0.0257(19) 0.0347(18) 0.0213(17) 0.0075(14) -0.0022(15) 0.0093(15)
C33 0.034(2) 0.0287(18) 0.0254(18) 0.0093(14) 0.0028(16) 0.0095(16)
C34 0.0235(18) 0.0360(18) 0.0260(18) -0.0027(14) 0.0060(15) 0.0172(15)
C35 0.0161(17) 0.0379(19) 0.035(2) 0.0106(15) 0.0110(15) 0.0112(15)
C36 0.036(2) 0.0311(18) 0.0237(18) 0.0063(14) 0.0097(16) 0.0021(16)
O11 0.0162(12) 0.0317(12) 0.0189(12) 0.0026(9) 0.0026(10) 0.0015(10)
O12 0.0163(12) 0.0306(12) 0.0169(11) -0.0056(9) 0.0040(9) 0.0003(9)
O13 0.0131(11) 0.0170(10) 0.0195(11) 0.0018(8) 0.0072(9) 0.0055(8)
O14 0.0219(12) 0.0173(10) 0.0209(11) 0.0033(8) 0.0054(9) 0.0096(9)
O15 0.0258(13) 0.0193(11) 0.0292(13) -0.0050(9) 0.0011(10) 0.0056(10)
C37 0.0250(18) 0.0177(15) 0.0198(16) 0.0009(12) 0.0054(14) 0.0057(13)
C38 0.0192(17) 0.0257(16) 0.0179(16) -0.0027(13) 0.0002(13) 0.0044(13)
C39 0.0170(17) 0.0218(16) 0.0236(17) -0.0100(13) 0.0034(14) 0.0040(13)
C40 0.0289(19) 0.0229(16) 0.0188(16) 0.0019(13) 0.0084(15) 0.0029(14)
C41 0.038(2) 0.0259(17) 0.0252(18) 0.0055(14) 0.0114(16) 0.0023(15)
C42 0.044(2) 0.043(2) 0.0192(18) 0.0051(16) 0.0030(17) 0.0003(18)
C43 0.060(3) 0.0311(19) 0.034(2) 0.0051(16) 0.028(2) 0.0145(18)
C44 0.0164(17) 0.0322(18) 0.0256(18) -0.0113(14) 0.0021(14) 0.0007(14)
C45 0.021(2) 0.035(2) 0.056(3) -0.0046(18) 0.0145(18) -0.0021(16)
C46 0.0170(18) 0.055(2) 0.036(2) -0.0216(18) 0.0012(16) 0.0045(17)
C47 0.0200(18) 0.0390(19) 0.032(2) -0.0101(15) 0.0094(15) 0.0060(15)
C48 0.0134(15) 0.0201(14) 0.0188(15) 0.0037(12) 0.0061(13) 0.0061(12)
C49 0.0167(16) 0.0252(16) 0.0210(16) 0.0044(13) 0.0055(13) 0.0107(13)
C50 0.0294(19) 0.0186(15) 0.0300(18) 0.0043(13) 0.0110(15) 0.0141(14)
C51 0.034(2) 0.0212(16) 0.0312(19) 0.0017(14) 0.0124(16) 0.0118(15)
C52 0.0156(17) 0.0246(16) 0.0344(19) 0.0005(14) 0.0064(15) 0.0059(13)
C53 0.0200(17) 0.0269(16) 0.0279(18) 0.0071(14) 0.0126(15) 0.0081(14)
C54 0.040(2) 0.031(2) 0.045(2) -0.0132(17) -0.0073(19) 0.0086(18)
C55 0.074(4) 0.067(3) 0.112(5) 0.023(3) 0.045(4) 0.025(3)
C56 0.084(5) 0.080(4) 0.211(8) 0.024(5) 0.084(5) 0.030(4)
C57 0.050(3) 0.075(3) 0.083(4) 0.029(3) 0.025(3) 0.025(3)

loop_
_atom_type_symbol
_atom_type_description
_atom_type_scat_dispersion_real
_atom_type_scat_dispersion_imag
_atom_type_scat_source
C C 0.0033 0.0016 'International Tables Vol C Tables 4.2.6.8 and 6.1.1.4'
H H 0.0000 0.0000 'International Tables Vol C Tables 4.2.6.8 and 6.1.1.4'
O O 0.0106 0.0060 'International Tables Vol C Tables 4.2.6.8 and 6.1.1.4'
Sr Sr -1.5307 3.2498 'International Tables Vol C Tables 4.2.6.8 and 6.1.1.4'

loop_
_geom_angle_atom_site_label_1
_geom_angle_atom_site_label_2
_geom_angle_atom_site_label_3
_geom_angle
_geom_angle_site_symmetry_1
_geom_angle_site_symmetry_3
O3 Sr1 O2 131.35(7) . .
O3 Sr1 O8 79.84(7) . .
O2 Sr1 O8 141.04(6) . .
O3 Sr1 O13 79.78(6) . .
O2 Sr1 O13 95.22(6) . .
O8 Sr1 O13 64.35(6) . .
O3 Sr1 O4 63.97(7) . .
O2 Sr1 O4 88.58(7) . .
O8 Sr1 O4 129.89(7) . .
O13 Sr1 O4 133.55(6) . .
O3 Sr1 O1 154.28(7) . .
O2 Sr1 O1 68.80(7) . .
O8 Sr1 O1 75.63(6) . .
O13 Sr1 O1 82.73(6) . .
O4 Sr1 O1 140.01(6) . .
O3 Sr1 O5 112.69(7) . .
O2 Sr1 O5 82.83(7) . .
O8 Sr1 O5 108.31(7) . .
O13 Sr1 O5 164.98(6) . .
O4 Sr1 O5 61.42(6) . .
O1 Sr1 O5 82.68(6) . .
O3 Sr1 C12 19.95(7) . .
O2 Sr1 C12 117.48(8) . .
O8 Sr1 C12 97.98(7) . .
O13 Sr1 C12 95.05(7) . .
O4 Sr1 C12 44.47(7) . .
O1 Sr1 C12 173.58(7) . .
O5 Sr1 C12 99.07(8) . .
O3 Sr1 Sr2 42.23(5) . .
O2 Sr1 Sr2 137.27(5) . .
O8 Sr1 Sr2 47.41(4) . .
O13 Sr1 Sr2 45.77(4) . .
O4 Sr1 Sr2 106.19(5) . .
O1 Sr1 Sr2 112.82(4) . .
O5 Sr1 Sr2 139.57(5) . .
C12 Sr1 Sr2 61.97(6) . .
O3 Sr1 Sr3 110.10(5) . .
O2 Sr1 Sr3 97.25(5) . .
O8 Sr1 Sr3 44.66(4) . .
O13 Sr1 Sr3 43.81(4) . .
O4 Sr1 Sr3 173.72(5) . .
O1 Sr1 Sr3 45.42(4) . .
O5 Sr1 Sr3 121.49(5) . .
C12 Sr1 Sr3 129.79(6) . .
Sr2 Sr1 Sr3 67.880(8) . .
O3 Sr2 O7 98.62(7) . .
O3 Sr2 O6 93.90(7) . .
O7 Sr2 O6 69.61(7) . .
O3 Sr2 O13 80.46(6) . .
O7 Sr2 O13 166.11(7) . .
O6 Sr2 O13 96.58(6) . .
O3 Sr2 O8 77.98(6) . .
O7 Sr2 O8 130.70(6) . .
O6 Sr2 O8 158.72(6) . .
O13 Sr2 O8 62.87(6) . .
O3 Sr2 O9 123.37(7) . .
O7 Sr2 O9 81.43(7) . .
O6 Sr2 O9 136.03(7) . .
O13 Sr2 O9 110.78(6) . .
O8 Sr2 O9 62.13(6) . .
O3 Sr2 O10 173.16(7) . .
O7 Sr2 O10 76.51(7) . .
O6 Sr2 O10 79.95(7) . .
O13 Sr2 O10 103.08(6) . .
O8 Sr2 O10 108.82(6) . .
O9 Sr2 O10 61.14(6) . .
O3 Sr2 C30 83.17(7) . .
O7 Sr2 C30 107.92(7) . .
O6 Sr2 C30 175.90(7) . .
O13 Sr2 C30 85.79(6) . .
O8 Sr2 C30 23.04(6) . .
O9 Sr2 C30 45.21(7) . .
O10 Sr2 C30 102.82(7) . .
O3 Sr2 Sr1 42.77(5) . .
O7 Sr2 Sr1 138.72(5) . .
O6 Sr2 Sr1 117.38(5) . .
O13 Sr2 Sr1 46.02(4) . .
O8 Sr2 Sr1 44.71(4) . .
O9 Sr2 Sr1 106.29(4) . .
O10 Sr2 Sr1 143.21(4) . .
C30 Sr2 Sr1 62.10(5) . .
O3 Sr2 Sr3 99.42(5) . .
O7 Sr2 Sr3 154.55(5) . .
O6 Sr2 Sr3 126.58(5) . .
O13 Sr2 Sr3 37.12(4) . .
O8 Sr2 Sr3 38.38(4) . .
O9 Sr2 Sr3 73.68(4) . .
O10 Sr2 Sr3 86.73(4) . .
C30 Sr2 Sr3 56.96(5) . .
Sr1 Sr2 Sr3 56.656(7) . .
O11 Sr3 O12 69.57(7) . .
O11 Sr3 O13 102.48(6) . .
O12 Sr3 O13 151.99(7) . .
O11 Sr3 O8 116.19(7) . .
O12 Sr3 O8 93.87(6) . .
O13 Sr3 O8 64.80(6) . .
O11 Sr3 O1 167.33(7) . .
O12 Sr3 O1 108.12(7) . .
O13 Sr3 O1 85.18(6) . .
O8 Sr3 O1 76.13(6) . .
O11 Sr3 O14 88.21(7) . .
O12 Sr3 O14 138.67(6) . .
O13 Sr3 O14 64.75(6) . .
O8 Sr3 O14 127.44(6) . .
O1 Sr3 O14 85.98(6) . .
O11 Sr3 O15 80.06(7) . .
O12 Sr3 O15 81.04(7) . .
O13 Sr3 O15 125.10(6) . .
O8 Sr3 O15 160.26(6) . .
O1 Sr3 O15 87.28(6) . .
O14 Sr3 O15 60.51(6) . .
O11 Sr3 Sr1 144.39(5) . .
O12 Sr3 Sr1 129.58(4) . .
O13 Sr3 Sr1 45.22(4) . .
O8 Sr3 Sr1 43.95(4) . .
O1 Sr3 Sr1 46.76(4) . .
O14 Sr3 Sr1 88.67(4) . .
O15 Sr3 Sr1 127.83(5) . .
O11 Sr3 Sr2 90.28(5) . .
O12 Sr3 Sr2 113.99(5) . .
O13 Sr3 Sr2 38.04(4) . .
O8 Sr3 Sr2 39.90(4) . .
O1 Sr3 Sr2 101.81(4) . .
O14 Sr3 Sr2 99.98(4) . .
O15 Sr3 Sr2 158.18(5) . .
Sr1 Sr3 Sr2 55.464(7) . .
C1 O1 Sr3 136.16(18) . .
C1 O1 Sr1 129.4(2) . .
Sr3 O1 Sr1 87.81(6) . .
C3 O2 Sr1 137.7(2) . .
C12 O3 Sr2 140.29(19) . .
C12 O3 Sr1 123.69(18) . .
Sr2 O3 Sr1 95.00(7) . .
C14 O4 C13 110.5(3) . .
C14 O4 Sr1 120.8(2) . .
C13 O4 Sr1 113.78(18) . .
C15 O5 C18 116.1(3) . .
C15 O5 Sr1 112.9(2) . .
C18 O5 Sr1 125.8(2) . .
O1 C1 C2 124.5(3) . .
O1 C1 C4 117.4(3) . .
C2 C1 C4 118.1(3) . .
C1 C2 C3 127.3(3) . .
C1 C2 H2A 116.3 . .
C3 C2 H2A 116.3 . .
O2 C3 C2 124.4(3) . .
O2 C3 C8 115.4(3) . .
C2 C3 C8 120.2(3) . .
C5 C4 C7 108.5(3) . .
C5 C4 C6 108.3(3) . .
C7 C4 C6 108.8(3) . .
C5 C4 C1 111.5(3) . .
C7 C4 C1 110.3(3) . .
C6 C4 C1 109.4(3) . .
C4 C5 H5A 109.5 . .
C4 C5 H5B 109.5 . .
H5A C5 H5B 109.5 . .
C4 C5 H5C 109.5 . .
H5A C5 H5C 109.5 . .
H5B C5 H5C 109.5 . .
C4 C6 H6A 109.5 . .
C4 C6 H6B 109.5 . .
H6A C6 H6B 109.5 . .
C4 C6 H6C 109.5 . .
H6A C6 H6C 109.5 . .
H6B C6 H6C 109.5 . .
C4 C7 H7A 109.5 . .
C4 C7 H7B 109.5 . .
H7A C7 H7B 109.5 . .
C4 C7 H7C 109.5 . .
H7A C7 H7C 109.5 . .
H7B C7 H7C 109.5 . .
C10 C8 C11 109.5(3) . .
C10 C8 C9 109.3(3) . .
C11 C8 C9 109.6(3) . .
C10 C8 C3 107.5(3) . .
C11 C8 C3 107.7(3) . .
C9 C8 C3 113.2(3) . .
C8 C9 H9A 109.5 . .
C8 C9 H9B 109.5 . .
H9A C9 H9B 109.5 . .
C8 C9 H9C 109.5 . .
H9A C9 H9C 109.5 . .
H9B C9 H9C 109.5 . .
C8 C10 H10A 109.5 . .
C8 C10 H10B 109.5 . .
H10A C10 H10B 109.5 . .
C8 C10 H10C 109.5 . .
H10A C10 H10C 109.5 . .
H10B C10 H10C 109.5 . .
C8 C11 H11A 109.5 . .
C8 C11 H11B 109.5 . .
H11A C11 H11B 109.5 . .
C8 C11 H11C 109.5 . .
H11A C11 H11C 109.5 . .
H11B C11 H11C 109.5 . .
O3 C12 C13 109.0(3) . .
O3 C12 C17 110.7(3) . .
C13 C12 C17 109.6(3) . .
O3 C12 C16 110.1(3) . .
C13 C12 C16 108.2(3) . .
C17 C12 C16 109.2(3) . .
O3 C12 Sr1 36.37(13) . .
C13 C12 Sr1 78.98(18) . .
C17 C12 Sr1 103.4(2) . .
C16 C12 Sr1 141.3(2) . .
O4 C13 C12 109.2(2) . .
O4 C13 H13A 109.8 . .
C12 C13 H13A 109.8 . .
O4 C13 H13B 109.8 . .
C12 C13 H13B 109.8 . .
H13A C13 H13B 108.3 . .
O4 C14 C15 114.5(3) . .
O4 C14 H14A 108.6 . .
C15 C14 H14A 108.6 . .
O4 C14 H14B 108.6 . .
C15 C14 H14B 108.6 . .
H14A C14 H14B 107.6 . .
O5 C15 C14 119.5(4) . .
O5 C15 H15A 107.5 . .
C14 C15 H15A 107.5 . .
O5 C15 H15B 107.5 . .
C14 C15 H15B 107.5 . .
H15A C15 H15B 107.0 . .
C12 C16 H16A 109.5 . .
C12 C16 H16B 109.5 . .
H16A C16 H16B 109.5 . .
C12 C16 H16C 109.5 . .
H16A C16 H16C 109.5 . .
H16B C16 H16C 109.5 . .
C12 C17 H17A 112(2) . .
C12 C17 H17B 111(2) . .
H17A C17 H17B 105(3) . .
C12 C17 H17C 112(2) . .
H17A C17 H17C 109(3) . .
H17B C17 H17C 107(3) . .
O5 C18 H18A 109.5 . .
O5 C18 H18B 109.5 . .
H18A C18 H18B 109.5 . .
O5 C18 H18C 109.5 . .
H18A C18 H18C 109.5 . .
H18B C18 H18C 109.5 . .
C19 O6 Sr2 137.3(2) . .
C21 O7 Sr2 136.9(2) . .
C30 O8 Sr1 130.33(16) . .
C30 O8 Sr3 126.66(17) . .
Sr1 O8 Sr3 91.39(6) . .
C30 O8 Sr2 110.09(16) . .
Sr1 O8 Sr2 87.88(6) . .
Sr3 O8 Sr2 101.72(6) . .
C32 O9 C31 111.8(2) . .
C32 O9 Sr2 120.33(17) . .
C31 O9 Sr2 118.40(17) . .
C36 O10 C33 111.0(2) . .
C36 O10 Sr2 115.62(18) . .
C33 O10 Sr2 108.91(17) . .
O6 C19 C20 124.4(3) . .
O6 C19 C22 117.1(3) . .
C20 C19 C22 118.5(3) . .
C21 C20 C19 126.0(3) . .
C21 C20 H20A 117.0 . .
C19 C20 H20A 117.0 . .
O7 C21 C20 125.0(3) . .
O7 C21 C26 114.4(3) . .
C20 C21 C26 120.6(3) . .
C24 C22 C23 109.6(3) . .
C24 C22 C25 109.3(3) . .
C23 C22 C25 107.8(4) . .
C24 C22 C19 111.4(3) . .
C23 C22 C19 108.4(3) . .
C25 C22 C19 110.2(3) . .
C22 C23 H23A 109.5 . .
C22 C23 H23B 109.5 . .
H23A C23 H23B 109.5 . .
C22 C23 H23C 109.5 . .
H23A C23 H23C 109.5 . .
H23B C23 H23C 109.5 . .
C22 C24 H24A 109.5 . .
C22 C24 H24B 109.5 . .
H24A C24 H24B 109.5 . .
C22 C24 H24C 109.5 . .
H24A C24 H24C 109.5 . .
H24B C24 H24C 109.5 . .
C22 C25 H25A 109.5 . .
C22 C25 H25B 109.5 . .
H25A C25 H25B 109.5 . .
C22 C25 H25C 109.5 . .
H25A C25 H25C 109.5 . .
H25B C25 H25C 109.5 . .
C29 C26 C28 109.2(3) . .
C29 C26 C27 109.2(3) . .
C28 C26 C27 109.6(3) . .
C29 C26 C21 114.5(3) . .
C28 C26 C21 108.1(3) . .
C27 C26 C21 106.1(3) . .
C26 C27 H27A 109.5 . .
C26 C27 H27B 109.5 . .
H27A C27 H27B 109.5 . .
C26 C27 H27C 109.5 . .
H27A C27 H27C 109.5 . .
H27B C27 H27C 109.5 . .
C26 C28 H28A 109.5 . .
C26 C28 H28B 109.5 . .
H28A C28 H28B 109.5 . .
C26 C28 H28C 109.5 . .
H28A C28 H28C 109.5 . .
H28B C28 H28C 109.5 . .
C26 C29 H29A 109.5 . .
C26 C29 H29B 109.5 . .
H29A C29 H29B 109.5 . .
C26 C29 H29C 109.5 . .
H29A C29 H29C 109.5 . .
H29B C29 H29C 109.5 . .
O8 C30 C31 108.6(2) . .
O8 C30 C35 110.3(2) . .
C31 C30 C35 108.2(3) . .
O8 C30 C34 110.9(2) . .
C31 C30 C34 109.8(3) . .
C35 C30 C34 108.9(2) . .
O8 C30 Sr2 46.87(12) . .
C31 C30 Sr2 85.02(16) . .
C35 C30 Sr2 157.1(2) . .
C34 C30 Sr2 82.68(17) . .
O9 C31 C30 108.7(2) . .
O9 C31 H31A 109.9 . .
C30 C31 H31A 109.9 . .
O9 C31 H31B 109.9 . .
C30 C31 H31B 109.9 . .
H31A C31 H31B 108.3 . .
O9 C32 C33 108.1(3) . .
O9 C32 H32A 110.1 . .
C33 C32 H32A 110.1 . .
O9 C32 H32B 110.1 . .
C33 C32 H32B 110.1 . .
H32A C32 H32B 108.4 . .
O10 C33 C32 108.3(3) . .
O10 C33 H33A 110.0 . .
C32 C33 H33A 110.0 . .
O10 C33 H33B 110.0 . .
C32 C33 H33B 110.0 . .
H33A C33 H33B 108.4 . .
C30 C34 H34A 109.5 . .
C30 C34 H34B 109.5 . .
H34A C34 H34B 109.5 . .
C30 C34 H34C 109.5 . .
H34A C34 H34C 109.5 . .
H34B C34 H34C 109.5 . .
C30 C35 H35A 109.5 . .
C30 C35 H35B 109.5 . .
H35A C35 H35B 109.5 . .
C30 C35 H35C 109.5 . .
H35A C35 H35C 109.5 . .
H35B C35 H35C 109.5 . .
O10 C36 H36A 109.5 . .
O10 C36 H36B 109.5 . .
H36A C36 H36B 109.5 . .
O10 C36 H36C 109.5 . .
H36A C36 H36C 109.5 . .
H36B C36 H36C 109.5 . .
C37 O11 Sr3 139.00(19) . .
C39 O12 Sr3 137.14(19) . .
C48 O13 Sr3 119.48(15) . .
C48 O13 Sr2 122.45(15) . .
Sr3 O13 Sr2 104.83(7) . .
C48 O13 Sr1 123.18(16) . .
Sr3 O13 Sr1 90.97(6) . .
Sr2 O13 Sr1 88.20(6) . .
C50 O14 C49 112.4(2) . .
C50 O14 Sr3 115.25(17) . .
C49 O14 Sr3 111.88(15) . .
C54 O15 C51 110.9(2) . .
C54 O15 Sr3 120.0(2) . .
C51 O15 Sr3 117.94(17) . .
O11 C37 C38 124.2(3) . .
O11 C37 C40 115.8(3) . .
C38 C37 C40 119.9(3) . .
C39 C38 C37 125.5(3) . .
C39 C38 H38A 117.3 . .
C37 C38 H38A 117.3 . .
O12 C39 C38 124.5(3) . .
O12 C39 C44 114.7(3) . .
C38 C39 C44 120.7(3) . .
C42 C40 C41 108.9(3) . .
C42 C40 C43 109.7(3) . .
C41 C40 C43 109.3(3) . .
C42 C40 C37 114.4(3) . .
C41 C40 C37 107.8(2) . .
C43 C40 C37 106.7(3) . .
C40 C41 H41A 109.5 . .
C40 C41 H41B 109.5 . .
H41A C41 H41B 109.5 . .
C40 C41 H41C 109.5 . .
H41A C41 H41C 109.5 . .
H41B C41 H41C 109.5 . .
C40 C42 H42A 109.5 . .
C40 C42 H42B 109.5 . .
H42A C42 H42B 109.5 . .
C40 C42 H42C 109.5 . .
H42A C42 H42C 109.5 . .
H42B C42 H42C 109.5 . .
C40 C43 H43A 109.5 . .
C40 C43 H43B 109.5 . .
H43A C43 H43B 109.5 . .
C40 C43 H43C 109.5 . .
H43A C43 H43C 109.5 . .
H43B C43 H43C 109.5 . .
C45 C44 C46 109.1(3) . .
C45 C44 C47 109.8(3) . .
C46 C44 C47 108.1(3) . .
C45 C44 C39 108.8(3) . .
C46 C44 C39 114.7(3) . .
C47 C44 C39 106.3(2) . .
C44 C45 H45A 109.5 . .
C44 C45 H45B 109.5 . .
H45A C45 H45B 109.5 . .
C44 C45 H45C 109.5 . .
H45A C45 H45C 109.5 . .
H45B C45 H45C 109.5 . .
C44 C46 H46A 109.5 . .
C44 C46 H46B 109.5 . .
H46A C46 H46B 109.5 . .
C44 C46 H46C 109.5 . .
H46A C46 H46C 109.5 . .
H46B C46 H46C 109.5 . .
C44 C47 H47A 109.5 . .
C44 C47 H47B 109.5 . .
H47A C47 H47B 109.5 . .
C44 C47 H47C 109.5 . .
H47A C47 H47C 109.5 . .
H47B C47 H47C 109.5 . .
O13 C48 C49 108.8(2) . .
O13 C48 C52 110.3(2) . .
C49 C48 C52 107.6(2) . .
O13 C48 C53 109.7(2) . .
C49 C48 C53 110.3(2) . .
C52 C48 C53 110.2(2) . .
O14 C49 C48 109.1(2) . .
O14 C49 H49A 109.9 . .
C48 C49 H49A 109.9 . .
O14 C49 H49B 109.9 . .
C48 C49 H49B 109.9 . .
H49A C49 H49B 108.3 . .
O14 C50 C51 107.1(3) . .
O14 C50 H50A 110.3 . .
C51 C50 H50A 110.3 . .
O14 C50 H50B 110.3 . .
C51 C50 H50B 110.3 . .
H50A C50 H50B 108.5 . .
O15 C51 C50 108.1(2) . .
O15 C51 H51A 110.1 . .
C50 C51 H51A 110.1 . .
O15 C51 H51B 110.1 . .
C50 C51 H51B 110.1 . .
H51A C51 H51B 108.4 . .
C48 C52 H52A 109.5 . .
C48 C52 H52B 109.5 . .
H52A C52 H52B 109.5 . .
C48 C52 H52C 109.5 . .
H52A C52 H52C 109.5 . .
H52B C52 H52C 109.5 . .
C48 C53 H53A 109.5 . .
C48 C53 H53B 109.5 . .
H53A C53 H53B 109.5 . .
C48 C53 H53C 109.5 . .
H53A C53 H53C 109.5 . .
H53B C53 H53C 109.5 . .
O15 C54 H54A 109.5 . .
O15 C54 H54B 109.5 . .
H54A C54 H54B 109.5 . .
O15 C54 H54C 109.5 . .
H54A C54 H54C 109.5 . .
H54B C54 H54C 109.5 . .
C56 C55 H55A 109.5 . .
C56 C55 H55B 109.5 . .
H55A C55 H55B 109.5 . .
C56 C55 H55C 109.5 . .
H55A C55 H55C 109.5 . .
H55B C55 H55C 109.5 . .
C57 C56 C55 119.1(5) . .
C57 C56 H56A 107.5 . .
C55 C56 H56A 107.5 . .
C57 C56 H56B 107.5 . .
C55 C56 H56B 107.5 . .
H56A C56 H56B 107.0 . .
C56 C57 C57 121.3(6) . 2_677
C56 C57 H57A 107.0 . .
C57 C57 H57A 107.0 2_677 .
C56 C57 H57B 107.0 . .
C57 C57 H57B 107.0 2_677 .
H57A C57 H57B 106.7 . .

loop_
_geom_bond_atom_site_label_1
_geom_bond_atom_site_label_2
_geom_bond_distance
_geom_bond_site_symmetry_2
Sr1 O3 2.4244(19) .
Sr1 O2 2.484(2) .
Sr1 O8 2.504(2) .
Sr1 O13 2.5606(18) .
Sr1 O4 2.624(2) .
Sr1 O1 2.6295(19) .
Sr1 O5 2.704(2) .
Sr1 C12 3.402(3) .
Sr1 Sr2 3.5566(4) .
Sr1 Sr3 3.6067(4) .
Sr2 O3 2.399(2) .
Sr2 O7 2.479(2) .
Sr2 O6 2.492(2) .
Sr2 O13 2.5498(19) .
Sr2 O8 2.6202(18) .
Sr2 O9 2.667(2) .
Sr2 O10 2.749(2) .
Sr2 C30 3.372(3) .
Sr2 Sr3 3.9997(4) .
Sr3 O11 2.440(2) .
Sr3 O12 2.484(2) .
Sr3 O13 2.4971(19) .
Sr3 O8 2.5361(18) .
Sr3 O1 2.571(2) .
Sr3 O14 2.661(2) .
Sr3 O15 2.730(2) .
O1 C1 1.277(3) .
O2 C3 1.261(3) .
O3 C12 1.395(4) .
O4 C14 1.392(4) .
O4 C13 1.419(4) .
O5 C15 1.353(5) .
O5 C18 1.381(4) .
C1 C2 1.391(5) .
C1 C4 1.546(4) .
C2 C3 1.408(5) .
C2 H2A 0.9500 .
C3 C8 1.549(5) .
C4 C5 1.526(5) .
C4 C7 1.536(5) .
C4 C6 1.539(4) .
C5 H5A 0.9800 .
C5 H5B 0.9800 .
C5 H5C 0.9800 .
C6 H6A 0.9800 .
C6 H6B 0.9800 .
C6 H6C 0.9800 .
C7 H7A 0.9800 .
C7 H7B 0.9800 .
C7 H7C 0.9800 .
C8 C10 1.522(5) .
C8 C11 1.538(5) .
C8 C9 1.539(5) .
C9 H9A 0.9800 .
C9 H9B 0.9800 .
C9 H9C 0.9800 .
C10 H10A 0.9800 .
C10 H10B 0.9800 .
C10 H10C 0.9800 .
C11 H11A 0.9800 .
C11 H11B 0.9800 .
C11 H11C 0.9800 .
C12 C13 1.514(5) .
C12 C17 1.529(5) .
C12 C16 1.534(5) .
C13 H13A 0.9900 .
C13 H13B 0.9900 .
C14 C15 1.423(4) .
C14 H14A 0.9900 .
C14 H14B 0.9900 .
C15 H15A 0.9900 .
C15 H15B 0.9900 .
C16 H16A 0.9800 .
C16 H16B 0.9800 .
C16 H16C 0.9800 .
C17 H17A 1.01(4) .
C17 H17B 1.01(4) .
C17 H17C 0.97(4) .
C18 H18A 0.9800 .
C18 H18B 0.9800 .
C18 H18C 0.9800 .
O6 C19 1.259(3) .
O7 C21 1.264(4) .
O8 C30 1.405(3) .
O9 C32 1.429(4) .
O9 C31 1.436(3) .
O10 C36 1.426(4) .
O10 C33 1.427(4) .
C19 C20 1.410(4) .
C19 C22 1.545(4) .
C20 C21 1.395(5) .
C20 H20A 0.9500 .
C21 C26 1.558(4) .
C22 C24 1.525(5) .
C22 C23 1.526(5) .
C22 C25 1.530(5) .
C23 H23A 0.9800 .
C23 H23B 0.9800 .
C23 H23C 0.9800 .
C24 H24A 0.9800 .
C24 H24B 0.9800 .
C24 H24C 0.9800 .
C25 H25A 0.9800 .
C25 H25B 0.9800 .
C25 H25C 0.9800 .
C26 C29 1.528(5) .
C26 C28 1.530(5) .
C26 C27 1.543(5) .
C27 H27A 0.9800 .
C27 H27B 0.9800 .
C27 H27C 0.9800 .
C28 H28A 0.9800 .
C28 H28B 0.9800 .
C28 H28C 0.9800 .
C29 H29A 0.9800 .
C29 H29B 0.9800 .
C29 H29C 0.9800 .
C30 C31 1.530(4) .
C30 C35 1.531(4) .
C30 C34 1.541(4) .
C31 H31A 0.9900 .
C31 H31B 0.9900 .
C32 C33 1.499(4) .
C32 H32A 0.9900 .
C32 H32B 0.9900 .
C33 H33A 0.9900 .
C33 H33B 0.9900 .
C34 H34A 0.9800 .
C34 H34B 0.9800 .
C34 H34C 0.9800 .
C35 H35A 0.9800 .
C35 H35B 0.9800 .
C35 H35C 0.9800 .
C36 H36A 0.9800 .
C36 H36B 0.9800 .
C36 H36C 0.9800 .
O11 C37 1.259(4) .
O12 C39 1.266(4) .
O13 C48 1.411(3) .
O14 C50 1.425(3) .
O14 C49 1.434(4) .
O15 C54 1.424(4) .
O15 C51 1.426(4) .
C37 C38 1.407(4) .
C37 C40 1.544(4) .
C38 C39 1.399(4) .
C38 H38A 0.9500 .
C39 C44 1.547(4) .
C40 C42 1.528(5) .
C40 C41 1.535(4) .
C40 C43 1.536(5) .
C41 H41A 0.9800 .
C41 H41B 0.9800 .
C41 H41C 0.9800 .
C42 H42A 0.9800 .
C42 H42B 0.9800 .
C42 H42C 0.9800 .
C43 H43A 0.9800 .
C43 H43B 0.9800 .
C43 H43C 0.9800 .
C44 C45 1.527(5) .
C44 C46 1.536(5) .
C44 C47 1.538(4) .
C45 H45A 0.9800 .
C45 H45B 0.9800 .
C45 H45C 0.9800 .
C46 H46A 0.9800 .
C46 H46B 0.9800 .
C46 H46C 0.9800 .
C47 H47A 0.9800 .
C47 H47B 0.9800 .
C47 H47C 0.9800 .
C48 C49 1.522(4) .
C48 C52 1.526(4) .
C48 C53 1.534(4) .
C49 H49A 0.9900 .
C49 H49B 0.9900 .
C50 C51 1.492(5) .
C50 H50A 0.9900 .
C50 H50B 0.9900 .
C51 H51A 0.9900 .
C51 H51B 0.9900 .
C52 H52A 0.9800 .
C52 H52B 0.9800 .
C52 H52C 0.9800 .
C53 H53A 0.9800 .
C53 H53B 0.9800 .
C53 H53C 0.9800 .
C54 H54A 0.9800 .
C54 H54B 0.9800 .
C54 H54C 0.9800 .
C55 C56 1.502(8) .
C55 H55A 0.9800 .
C55 H55B 0.9800 .
C55 H55C 0.9800 .
C56 C57 1.427(7) .
C56 H56A 0.9900 .
C56 H56B 0.9900 .
C57 C57 1.470(9) 2_677
C57 H57A 0.9900 .
C57 H57B 0.9900 .

loop_
_geom_torsion_atom_site_label_1
_geom_torsion_atom_site_label_2
_geom_torsion_atom_site_label_3
_geom_torsion_atom_site_label_4
_geom_torsion
_geom_torsion_site_symmetry_4
O2 Sr1 Sr2 O3 -104.83(11) .
O8 Sr1 Sr2 O3 131.01(10) .
O13 Sr1 Sr2 O3 -134.74(10) .
O4 Sr1 Sr2 O3 1.21(10) .
O1 Sr1 Sr2 O3 172.21(9) .
O5 Sr1 Sr2 O3 65.91(11) .
C12 Sr1 Sr2 O3 -3.64(11) .
Sr3 Sr1 Sr2 O3 179.01(8) .
O3 Sr1 Sr2 O7 -26.28(11) .
O2 Sr1 Sr2 O7 -131.11(11) .
O8 Sr1 Sr2 O7 104.73(10) .
O13 Sr1 Sr2 O7 -161.02(10) .
O4 Sr1 Sr2 O7 -25.08(10) .
O1 Sr1 Sr2 O7 145.93(9) .
O5 Sr1 Sr2 O7 39.62(11) .
C12 Sr1 Sr2 O7 -29.92(11) .
Sr3 Sr1 Sr2 O7 152.72(8) .
O3 Sr1 Sr2 O6 63.44(9) .
O2 Sr1 Sr2 O6 -41.39(9) .
O8 Sr1 Sr2 O6 -165.55(8) .
O13 Sr1 Sr2 O6 -71.30(8) .
O4 Sr1 Sr2 O6 64.64(8) .
O1 Sr1 Sr2 O6 -124.35(7) .
O5 Sr1 Sr2 O6 129.34(9) .
C12 Sr1 Sr2 O6 59.80(9) .
Sr3 Sr1 Sr2 O6 -117.56(5) .
O3 Sr1 Sr2 O13 134.74(10) .
O2 Sr1 Sr2 O13 29.91(9) .
O8 Sr1 Sr2 O13 -94.25(8) .
O4 Sr1 Sr2 O13 135.94(8) .
O1 Sr1 Sr2 O13 -53.05(8) .
O5 Sr1 Sr2 O13 -159.35(9) .
C12 Sr1 Sr2 O13 131.10(9) .
Sr3 Sr1 Sr2 O13 -46.25(6) .
O3 Sr1 Sr2 O8 -131.01(10) .
O2 Sr1 Sr2 O8 124.16(9) .
O13 Sr1 Sr2 O8 94.25(8) .
O4 Sr1 Sr2 O8 -129.81(8) .
O1 Sr1 Sr2 O8 41.20(7) .
O5 Sr1 Sr2 O8 -65.11(9) .
C12 Sr1 Sr2 O8 -134.65(9) .
Sr3 Sr1 Sr2 O8 47.99(6) .
O3 Sr1 Sr2 O9 -121.87(9) .
O2 Sr1 Sr2 O9 133.30(8) .
O8 Sr1 Sr2 O9 9.14(7) .
O13 Sr1 Sr2 O9 103.39(8) .
O4 Sr1 Sr2 O9 -120.67(7) .
O1 Sr1 Sr2 O9 50.34(7) .
O5 Sr1 Sr2 O9 -55.96(8) .
C12 Sr1 Sr2 O9 -125.51(8) .
Sr3 Sr1 Sr2 O9 57.14(5) .
O3 Sr1 Sr2 O10 174.82(11) .
O2 Sr1 Sr2 O10 69.99(11) .
O8 Sr1 Sr2 O10 -54.17(10) .
O13 Sr1 Sr2 O10 40.08(10) .
O4 Sr1 Sr2 O10 176.02(10) .
O1 Sr1 Sr2 O10 -12.97(9) .
O5 Sr1 Sr2 O10 -119.27(11) .
C12 Sr1 Sr2 O10 171.18(11) .
Sr3 Sr1 Sr2 O10 -6.17(8) .
O3 Sr1 Sr2 C30 -111.97(10) .
O2 Sr1 Sr2 C30 143.20(9) .
O8 Sr1 Sr2 C30 19.04(8) .
O13 Sr1 Sr2 C30 113.29(8) .
O4 Sr1 Sr2 C30 -110.77(8) .
O1 Sr1 Sr2 C30 60.24(7) .
O5 Sr1 Sr2 C30 -46.06(9) .
C12 Sr1 Sr2 C30 -115.61(9) .
Sr3 Sr1 Sr2 C30 67.04(6) .
O3 Sr1 Sr2 Sr3 -179.01(8) .
O2 Sr1 Sr2 Sr3 76.16(7) .
O8 Sr1 Sr2 Sr3 -47.99(6) .
O13 Sr1 Sr2 Sr3 46.25(6) .
O4 Sr1 Sr2 Sr3 -177.80(6) .
O1 Sr1 Sr2 Sr3 -6.80(5) .
O5 Sr1 Sr2 Sr3 -113.10(7) .
C12 Sr1 Sr2 Sr3 177.35(7) .
O3 Sr1 Sr3 O11 18.73(11) .
O2 Sr1 Sr3 O11 -120.36(10) .
O8 Sr1 Sr3 O11 69.12(11) .
O13 Sr1 Sr3 O11 -30.38(11) .
O4 Sr1 Sr3 O11 37.7(5) .
O1 Sr1 Sr3 O11 -170.79(11) .
O5 Sr1 Sr3 O11 153.62(11) .
C12 Sr1 Sr3 O11 14.98(12) .
Sr2 Sr1 Sr3 O11 18.02(9) .
O3 Sr1 Sr3 O12 -93.39(9) .
O2 Sr1 Sr3 O12 127.52(8) .
O8 Sr1 Sr3 O12 -43.00(9) .
O13 Sr1 Sr3 O12 -142.50(9) .
O4 Sr1 Sr3 O12 -74.4(5) .
O1 Sr1 Sr3 O12 77.09(9) .
O5 Sr1 Sr3 O12 41.51(9) .
C12 Sr1 Sr3 O12 -97.14(10) .
Sr2 Sr1 Sr3 O12 -94.10(7) .
O3 Sr1 Sr3 O13 49.11(8) .
O2 Sr1 Sr3 O13 -89.98(8) .
O8 Sr1 Sr3 O13 99.50(8) .
O4 Sr1 Sr3 O13 68.1(5) .
O1 Sr1 Sr3 O13 -140.41(9) .
O5 Sr1 Sr3 O13 -176.00(9) .
C12 Sr1 Sr3 O13 45.36(10) .
Sr2 Sr1 Sr3 O13 48.40(6) .
O3 Sr1 Sr3 O8 -50.39(8) .
O2 Sr1 Sr3 O8 170.52(8) .
O13 Sr1 Sr3 O8 -99.50(9) .
O4 Sr1 Sr3 O8 -31.4(5) .
O1 Sr1 Sr3 O8 120.09(9) .
O5 Sr1 Sr3 O8 84.50(8) .
C12 Sr1 Sr3 O8 -54.14(10) .
Sr2 Sr1 Sr3 O8 -51.10(6) .
O3 Sr1 Sr3 O1 -170.48(9) .
O2 Sr1 Sr3 O1 50.43(8) .
O8 Sr1 Sr3 O1 -120.09(9) .
O13 Sr1 Sr3 O1 140.41(9) .
O4 Sr1 Sr3 O1 -151.5(5) .
O5 Sr1 Sr3 O1 -35.58(9) .
C12 Sr1 Sr3 O1 -174.23(10) .
Sr2 Sr1 Sr3 O1 -171.19(6) .
O3 Sr1 Sr3 O14 103.79(7) .
O2 Sr1 Sr3 O14 -35.30(6) .
O8 Sr1 Sr3 O14 154.19(7) .
O13 Sr1 Sr3 O14 54.68(7) .
O4 Sr1 Sr3 O14 122.7(5) .
O1 Sr1 Sr3 O14 -85.73(8) .
O5 Sr1 Sr3 O14 -121.31(7) .
C12 Sr1 Sr3 O14 100.04(9) .
Sr2 Sr1 Sr3 O14 103.08(4) .
O3 Sr1 Sr3 O15 153.88(8) .
O2 Sr1 Sr3 O15 14.79(8) .
O8 Sr1 Sr3 O15 -155.72(8) .
O13 Sr1 Sr3 O15 104.78(8) .
O4 Sr1 Sr3 O15 172.8(5) .
O1 Sr1 Sr3 O15 -35.63(9) .
O5 Sr1 Sr3 O15 -71.22(8) .
C12 Sr1 Sr3 O15 150.14(10) .
Sr2 Sr1 Sr3 O15 153.18(6) .
O3 Sr1 Sr3 Sr2 0.71(6) .
O2 Sr1 Sr3 Sr2 -138.38(5) .
O8 Sr1 Sr3 Sr2 51.10(6) .
O13 Sr1 Sr3 Sr2 -48.40(6) .
O4 Sr1 Sr3 Sr2 19.7(5) .
O1 Sr1 Sr3 Sr2 171.19(6) .
O5 Sr1 Sr3 Sr2 135.60(6) .
C12 Sr1 Sr3 Sr2 -3.04(8) .
O3 Sr2 Sr3 O11 -170.31(7) .
O7 Sr2 Sr3 O11 55.09(12) .
O6 Sr2 Sr3 O11 -68.24(8) .
O13 Sr2 Sr3 O11 -110.15(8) .
O8 Sr2 Sr3 O11 133.02(9) .
O9 Sr2 Sr3 O11 67.53(7) .
O10 Sr2 Sr3 O11 6.68(7) .
C30 Sr2 Sr3 O11 114.27(8) .
Sr1 Sr2 Sr3 O11 -169.62(5) .
O3 Sr2 Sr3 O12 122.03(7) .
O7 Sr2 Sr3 O12 -12.58(12) .
O6 Sr2 Sr3 O12 -135.91(8) .
O13 Sr2 Sr3 O12 -177.82(8) .
O8 Sr2 Sr3 O12 65.35(8) .
O9 Sr2 Sr3 O12 -0.14(7) .
O10 Sr2 Sr3 O12 -60.99(7) .
C30 Sr2 Sr3 O12 46.61(8) .
Sr1 Sr2 Sr3 O12 122.71(5) .
O3 Sr2 Sr3 O13 -60.15(9) .
O7 Sr2 Sr3 O13 165.24(13) .
O6 Sr2 Sr3 O13 41.91(9) .
O8 Sr2 Sr3 O13 -116.83(10) .
O9 Sr2 Sr3 O13 177.68(8) .
O10 Sr2 Sr3 O13 116.83(8) .
C30 Sr2 Sr3 O13 -135.57(9) .
Sr1 Sr2 Sr3 O13 -59.47(7) .
O3 Sr2 Sr3 O8 56.67(9) .
O7 Sr2 Sr3 O8 -77.93(13) .
O6 Sr2 Sr3 O8 158.73(9) .
O13 Sr2 Sr3 O8 116.83(10) .
O9 Sr2 Sr3 O8 -65.49(8) .
O10 Sr2 Sr3 O8 -126.34(8) .
C30 Sr2 Sr3 O8 -18.75(9) .
Sr1 Sr2 Sr3 O8 57.35(7) .
O3 Sr2 Sr3 O1 5.86(7) .
O7 Sr2 Sr3 O1 -128.74(12) .
O6 Sr2 Sr3 O1 107.93(8) .
O13 Sr2 Sr3 O1 66.02(8) .
O8 Sr2 Sr3 O1 -50.81(8) .
O9 Sr2 Sr3 O1 -116.30(7) .
O10 Sr2 Sr3 O1 -177.15(7) .
C30 Sr2 Sr3 O1 -69.56(8) .
Sr1 Sr2 Sr3 O1 6.55(5) .
O3 Sr2 Sr3 O14 -82.07(7) .
O7 Sr2 Sr3 O14 143.32(12) .
O6 Sr2 Sr3 O14 19.99(8) .
O13 Sr2 Sr3 O14 -21.92(8) .
O8 Sr2 Sr3 O14 -138.74(8) .
O9 Sr2 Sr3 O14 155.76(6) .
O10 Sr2 Sr3 O14 94.91(6) .
C30 Sr2 Sr3 O14 -157.49(8) .
Sr1 Sr2 Sr3 O14 -81.39(4) .
O3 Sr2 Sr3 O15 -107.20(14) .
O7 Sr2 Sr3 O15 118.19(17) .
O6 Sr2 Sr3 O15 -5.14(15) .
O13 Sr2 Sr3 O15 -47.05(15) .
O8 Sr2 Sr3 O15 -163.87(15) .
O9 Sr2 Sr3 O15 130.63(14) .
O10 Sr2 Sr3 O15 69.78(14) .
C30 Sr2 Sr3 O15 177.38(14) .
Sr1 Sr2 Sr3 O15 -106.52(13) .
O3 Sr2 Sr3 Sr1 -0.68(5) .
O7 Sr2 Sr3 Sr1 -135.29(11) .
O6 Sr2 Sr3 Sr1 101.38(6) .
O13 Sr2 Sr3 Sr1 59.47(7) .
O8 Sr2 Sr3 Sr1 -57.35(7) .
O9 Sr2 Sr3 Sr1 -122.85(4) .
O10 Sr2 Sr3 Sr1 176.30(5) .
C30 Sr2 Sr3 Sr1 -76.10(6) .
O11 Sr3 O1 C1 3.5(5) .
O12 Sr3 O1 C1 80.8(3) .
O13 Sr3 O1 C1 -124.4(3) .
O8 Sr3 O1 C1 170.4(3) .
O14 Sr3 O1 C1 -59.4(3) .
O15 Sr3 O1 C1 1.2(3) .
Sr1 Sr3 O1 C1 -151.4(3) .
Sr2 Sr3 O1 C1 -158.8(3) .
O11 Sr3 O1 Sr1 154.9(3) .
O12 Sr3 O1 Sr1 -127.77(6) .
O13 Sr3 O1 Sr1 27.00(6) .
O8 Sr3 O1 Sr1 -38.21(6) .
O14 Sr3 O1 Sr1 91.96(6) .
O15 Sr3 O1 Sr1 152.57(7) .
Sr2 Sr3 O1 Sr1 -7.41(5) .
O3 Sr1 O1 C1 175.5(2) .
O2 Sr1 O1 C1 29.7(2) .
O8 Sr1 O1 C1 -166.5(2) .
O13 Sr1 O1 C1 128.2(2) .
O4 Sr1 O1 C1 -30.1(3) .
O5 Sr1 O1 C1 -55.4(2) .
C12 Sr1 O1 C1 -161.7(6) .
Sr2 Sr1 O1 C1 163.4(2) .
Sr3 Sr1 O1 C1 154.6(3) .
O3 Sr1 O1 Sr3 20.97(18) .
O2 Sr1 O1 Sr3 -124.90(7) .
O8 Sr1 O1 Sr3 38.89(6) .
O13 Sr1 O1 Sr3 -26.41(6) .
O4 Sr1 O1 Sr3 175.35(9) .
O5 Sr1 O1 Sr3 149.98(7) .
C12 Sr1 O1 Sr3 43.7(7) .
Sr2 Sr1 O1 Sr3 8.86(6) .
O3 Sr1 O2 C3 -177.2(2) .
O8 Sr1 O2 C3 -41.6(3) .
O13 Sr1 O2 C3 -96.3(3) .
O4 Sr1 O2 C3 130.1(3) .
O1 Sr1 O2 C3 -16.2(3) .
O5 Sr1 O2 C3 68.7(3) .
C12 Sr1 O2 C3 165.3(3) .
Sr2 Sr1 O2 C3 -117.3(3) .
Sr3 Sr1 O2 C3 -52.2(3) .
O7 Sr2 O3 C12 -29.5(3) .
O6 Sr2 O3 C12 40.4(3) .
O13 Sr2 O3 C12 136.4(3) .
O8 Sr2 O3 C12 -159.5(3) .
O9 Sr2 O3 C12 -114.9(3) .
O10 Sr2 O3 C12 14.7(8) .
C30 Sr2 O3 C12 -136.7(3) .
Sr1 Sr2 O3 C12 167.7(4) .
Sr3 Sr2 O3 C12 168.5(3) .
O7 Sr2 O3 Sr1 162.81(7) .
O6 Sr2 O3 Sr1 -127.25(7) .
O13 Sr2 O3 Sr1 -31.22(7) .
O8 Sr2 O3 Sr1 32.87(6) .
O9 Sr2 O3 Sr1 77.44(9) .
O10 Sr2 O3 Sr1 -153.0(5) .
C30 Sr2 O3 Sr1 55.63(7) .
Sr3 Sr2 O3 Sr1 0.84(7) .
O2 Sr1 O3 C12 -51.4(3) .
O8 Sr1 O3 C12 155.1(2) .
O13 Sr1 O3 C12 -139.4(2) .
O4 Sr1 O3 C12 10.7(2) .
O1 Sr1 O3 C12 172.7(2) .
O5 Sr1 O3 C12 49.4(3) .
Sr2 Sr1 O3 C12 -170.6(3) .
Sr3 Sr1 O3 C12 -171.5(2) .
O2 Sr1 O3 Sr2 119.10(8) .
O8 Sr1 O3 Sr2 -34.36(7) .
O13 Sr1 O3 Sr2 31.15(7) .
O4 Sr1 O3 Sr2 -178.71(10) .
O1 Sr1 O3 Sr2 -16.73(19) .
O5 Sr1 O3 Sr2 -140.08(7) .
C12 Sr1 O3 Sr2 170.6(3) .
Sr3 Sr1 O3 Sr2 -0.98(8) .
O3 Sr1 O4 C14 153.6(4) .
O2 Sr1 O4 C14 -68.0(4) .
O8 Sr1 O4 C14 105.2(4) .
O13 Sr1 O4 C14 -163.8(4) .
O1 Sr1 O4 C14 -14.3(4) .
O5 Sr1 O4 C14 14.6(4) .
C12 Sr1 O4 C14 158.8(4) .
Sr2 Sr1 O4 C14 152.7(4) .
Sr3 Sr1 O4 C14 133.8(5) .
O3 Sr1 O4 C13 18.6(2) .
O2 Sr1 O4 C13 157.0(2) .
O8 Sr1 O4 C13 -29.8(2) .
O13 Sr1 O4 C13 61.1(2) .
O1 Sr1 O4 C13 -149.35(19) .
O5 Sr1 O4 C13 -120.4(2) .
C12 Sr1 O4 C13 23.8(2) .
Sr2 Sr1 O4 C13 17.7(2) .
Sr3 Sr1 O4 C13 -1.2(6) .
O3 Sr1 O5 C15 -65.8(4) .
O2 Sr1 O5 C15 66.2(4) .
O8 Sr1 O5 C15 -152.2(4) .
O13 Sr1 O5 C15 149.6(4) .
O4 Sr1 O5 C15 -26.1(4) .
O1 Sr1 O5 C15 135.7(4) .
C12 Sr1 O5 C15 -50.6(4) .
Sr2 Sr1 O5 C15 -107.4(4) .
Sr3 Sr1 O5 C15 160.4(3) .
O3 Sr1 O5 C18 140.6(4) .
O2 Sr1 O5 C18 -87.4(4) .
O8 Sr1 O5 C18 54.2(4) .
O13 Sr1 O5 C18 -4.0(5) .
O4 Sr1 O5 C18 -179.7(4) .
O1 Sr1 O5 C18 -18.0(4) .
C12 Sr1 O5 C18 155.8(4) .
Sr2 Sr1 O5 C18 98.9(4) .
Sr3 Sr1 O5 C18 6.7(4) .
Sr3 O1 C1 C2 109.8(3) .
Sr1 O1 C1 C2 -31.9(4) .
Sr3 O1 C1 C4 -68.5(4) .
Sr1 O1 C1 C4 149.8(2) .
O1 C1 C2 C3 5.2(5) .
C4 C1 C2 C3 -176.5(3) .
Sr1 O2 C3 C2 2.9(5) .
Sr1 O2 C3 C8 -176.41(19) .
C1 C2 C3 O2 11.2(5) .
C1 C2 C3 C8 -169.6(3) .
O1 C1 C4 C5 -3.7(4) .
C2 C1 C4 C5 177.9(3) .
O1 C1 C4 C7 -124.3(3) .
C2 C1 C4 C7 57.3(4) .
O1 C1 C4 C6 116.1(3) .
C2 C1 C4 C6 -62.3(4) .
O2 C3 C8 C10 65.6(4) .
C2 C3 C8 C10 -113.7(3) .
O2 C3 C8 C11 -52.3(4) .
C2 C3 C8 C11 128.4(3) .
O2 C3 C8 C9 -173.6(3) .
C2 C3 C8 C9 7.1(5) .
Sr2 O3 C12 C13 158.8(2) .
Sr1 O3 C12 C13 -36.0(4) .
Sr2 O3 C12 C17 -80.6(4) .
Sr1 O3 C12 C17 84.6(3) .
Sr2 O3 C12 C16 40.2(5) .
Sr1 O3 C12 C16 -154.6(3) .
Sr2 O3 C12 Sr1 -165.2(4) .
O2 Sr1 C12 O3 138.6(2) .
O8 Sr1 C12 O3 -24.7(2) .
O13 Sr1 C12 O3 40.0(2) .
O4 Sr1 C12 O3 -166.2(3) .
O1 Sr1 C12 O3 -29.5(8) .
O5 Sr1 C12 O3 -134.8(2) .
Sr2 Sr1 C12 O3 7.2(2) .
Sr3 Sr1 C12 O3 10.4(3) .
O3 Sr1 C12 C13 145.5(4) .
O2 Sr1 C12 C13 -75.9(2) .
O8 Sr1 C12 C13 120.78(19) .
O13 Sr1 C12 C13 -174.46(19) .
O4 Sr1 C12 C13 -20.64(17) .
O1 Sr1 C12 C13 116.0(6) .
O5 Sr1 C12 C13 10.7(2) .
Sr2 Sr1 C12 C13 152.7(2) .
Sr3 Sr1 C12 C13 155.90(16) .
O3 Sr1 C12 C17 -106.8(3) .
O2 Sr1 C12 C17 31.8(2) .
O8 Sr1 C12 C17 -131.5(2) .
O13 Sr1 C12 C17 -66.8(2) .
O4 Sr1 C12 C17 87.1(2) .
O1 Sr1 C12 C17 -136.2(6) .
O5 Sr1 C12 C17 118.4(2) .
Sr2 Sr1 C12 C17 -99.6(2) .
Sr3 Sr1 C12 C17 -96.4(2) .
O3 Sr1 C12 C16 40.1(4) .
O2 Sr1 C12 C16 178.6(4) .
O8 Sr1 C12 C16 15.3(5) .
O13 Sr1 C12 C16 80.1(5) .
O4 Sr1 C12 C16 -126.1(5) .
O1 Sr1 C12 C16 10.6(10) .
O5 Sr1 C12 C16 -94.8(5) .
Sr2 Sr1 C12 C16 47.2(5) .
Sr3 Sr1 C12 C16 50.4(5) .
C14 O4 C13 C12 178.1(3) .
Sr1 O4 C13 C12 -42.3(3) .
O3 C12 C13 O4 49.7(4) .
C17 C12 C13 O4 -71.5(3) .
C16 C12 C13 O4 169.5(3) .
Sr1 C12 C13 O4 28.9(2) .
C13 O4 C14 C15 134.1(6) .
Sr1 O4 C14 C15 -2.3(8) .
C18 O5 C15 C14 -165.0(6) .
Sr1 O5 C15 C14 38.6(7) .
O4 C14 C15 O5 -25.5(9) .
O3 Sr2 O6 C19 -90.8(3) .
O7 Sr2 O6 C19 7.0(3) .
O13 Sr2 O6 C19 -171.6(3) .
O8 Sr2 O6 C19 -157.2(3) .
O9 Sr2 O6 C19 59.1(3) .
O10 Sr2 O6 C19 86.2(3) .
C30 Sr2 O6 C19 -46.6(11) .
Sr1 Sr2 O6 C19 -128.3(3) .
Sr3 Sr2 O6 C19 164.4(3) .
O3 Sr2 O7 C21 80.5(3) .
O6 Sr2 O7 C21 -10.5(3) .
O13 Sr2 O7 C21 -4.6(5) .
O8 Sr2 O7 C21 162.0(3) .
O9 Sr2 O7 C21 -156.9(3) .
O10 Sr2 O7 C21 -94.6(3) .
C30 Sr2 O7 C21 166.0(3) .
Sr1 Sr2 O7 C21 98.2(3) .
Sr3 Sr2 O7 C21 -144.8(2) .
O3 Sr1 O8 C30 -83.8(2) .
O2 Sr1 O8 C30 128.4(2) .
O13 Sr1 O8 C30 -167.2(2) .
O4 Sr1 O8 C30 -40.8(2) .
O1 Sr1 O8 C30 104.0(2) .
O5 Sr1 O8 C30 26.9(2) .
C12 Sr1 O8 C30 -75.5(2) .
Sr2 Sr1 O8 C30 -114.8(2) .
Sr3 Sr1 O8 C30 143.5(2) .
O3 Sr1 O8 Sr3 132.69(7) .
O2 Sr1 O8 Sr3 -15.07(12) .
O13 Sr1 O8 Sr3 49.24(6) .
O4 Sr1 O8 Sr3 175.73(6) .
O1 Sr1 O8 Sr3 -39.51(6) .
O5 Sr1 O8 Sr3 -116.61(6) .
C12 Sr1 O8 Sr3 141.03(7) .
Sr2 Sr1 O8 Sr3 101.68(6) .
O3 Sr1 O8 Sr2 31.01(6) .
O2 Sr1 O8 Sr2 -116.75(9) .
O13 Sr1 O8 Sr2 -52.44(5) .
O4 Sr1 O8 Sr2 74.05(8) .
O1 Sr1 O8 Sr2 -141.19(6) .
O5 Sr1 O8 Sr2 141.71(6) .
C12 Sr1 O8 Sr2 39.35(8) .
Sr3 Sr1 O8 Sr2 -101.68(6) .
O11 Sr3 O8 C30 71.7(2) .
O12 Sr3 O8 C30 2.6(2) .
O13 Sr3 O8 C30 163.7(2) .
O1 Sr3 O8 C30 -105.1(2) .
O14 Sr3 O8 C30 -178.84(18) .
O15 Sr3 O8 C30 -71.5(3) .
Sr1 Sr3 O8 C30 -145.6(2) .
Sr2 Sr3 O8 C30 126.3(2) .
O11 Sr3 O8 Sr1 -142.68(6) .
O12 Sr3 O8 Sr1 148.21(6) .
O13 Sr3 O8 Sr1 -50.69(6) .
O1 Sr3 O8 Sr1 40.49(6) .
O14 Sr3 O8 Sr1 -33.25(9) .
O15 Sr3 O8 Sr1 74.1(2) .
Sr2 Sr3 O8 Sr1 -88.12(7) .
O11 Sr3 O8 Sr2 -54.56(9) .
O12 Sr3 O8 Sr2 -123.67(7) .
O13 Sr3 O8 Sr2 37.43(6) .
O1 Sr3 O8 Sr2 128.61(8) .
O14 Sr3 O8 Sr2 54.87(9) .
O15 Sr3 O8 Sr2 162.20(16) .
Sr1 Sr3 O8 Sr2 88.12(7) .
O3 Sr2 O8 C30 100.94(17) .
O7 Sr2 O8 C30 9.8(2) .
O6 Sr2 O8 C30 170.15(19) .
O13 Sr2 O8 C30 -173.73(18) .
O9 Sr2 O8 C30 -37.53(16) .
O10 Sr2 O8 C30 -78.33(17) .
Sr1 Sr2 O8 C30 132.53(18) .
Sr3 Sr2 O8 C30 -136.49(19) .
O3 Sr2 O8 Sr1 -31.59(6) .
O7 Sr2 O8 Sr1 -122.69(8) .
O6 Sr2 O8 Sr1 37.62(19) .
O13 Sr2 O8 Sr1 53.74(6) .
O9 Sr2 O8 Sr1 -170.06(8) .
O10 Sr2 O8 Sr1 149.14(6) .
C30 Sr2 O8 Sr1 -132.53(18) .
Sr3 Sr2 O8 Sr1 90.98(7) .
O3 Sr2 O8 Sr3 -122.57(8) .
O7 Sr2 O8 Sr3 146.34(7) .
O6 Sr2 O8 Sr3 -53.4(2) .
O13 Sr2 O8 Sr3 -37.24(6) .
O9 Sr2 O8 Sr3 98.96(8) .
O10 Sr2 O8 Sr3 58.16(8) .
C30 Sr2 O8 Sr3 136.49(19) .
Sr1 Sr2 O8 Sr3 -90.98(7) .
O3 Sr2 O9 C32 173.81(19) .
O7 Sr2 O9 C32 79.1(2) .
O6 Sr2 O9 C32 30.7(2) .
O13 Sr2 O9 C32 -94.0(2) .
O8 Sr2 O9 C32 -135.3(2) .
O10 Sr2 O9 C32 -0.17(19) .
C30 Sr2 O9 C32 -154.9(2) .
Sr1 Sr2 O9 C32 -142.52(19) .
Sr3 Sr2 O9 C32 -95.5(2) .
O3 Sr2 O9 C31 -42.5(2) .
O7 Sr2 O9 C31 -137.22(19) .
O6 Sr2 O9 C31 174.38(17) .
O13 Sr2 O9 C31 49.65(19) .
O8 Sr2 O9 C31 8.44(17) .
O10 Sr2 O9 C31 143.5(2) .
C30 Sr2 O9 C31 -11.19(17) .
Sr1 Sr2 O9 C31 1.17(19) .
Sr3 Sr2 O9 C31 48.16(18) .
O3 Sr2 O10 C36 24.9(7) .
O7 Sr2 O10 C36 70.0(2) .
O6 Sr2 O10 C36 -1.2(2) .
O13 Sr2 O10 C36 -95.7(2) .
O8 Sr2 O10 C36 -161.18(19) .
O9 Sr2 O10 C36 157.6(2) .
C30 Sr2 O10 C36 175.7(2) .
Sr1 Sr2 O10 C36 -124.13(19) .
Sr3 Sr2 O10 C36 -129.3(2) .
O3 Sr2 O10 C33 -100.9(6) .
O7 Sr2 O10 C33 -55.70(18) .
O6 Sr2 O10 C33 -126.95(18) .
O13 Sr2 O10 C33 138.57(17) .
O8 Sr2 O10 C33 73.11(18) .
O9 Sr2 O10 C33 31.84(17) .
C30 Sr2 O10 C33 49.96(18) .
Sr1 Sr2 O10 C33 110.16(17) .
Sr3 Sr2 O10 C33 105.00(17) .
Sr2 O6 C19 C20 -4.2(5) .
Sr2 O6 C19 C22 173.8(2) .
O6 C19 C20 C21 -0.8(5) .
C22 C19 C20 C21 -178.6(3) .
Sr2 O7 C21 C20 11.1(5) .
Sr2 O7 C21 C26 -168.1(2) .
C19 C20 C21 O7 -2.6(5) .
C19 C20 C21 C26 176.6(3) .
O6 C19 C22 C24 132.3(3) .
C20 C19 C22 C24 -49.7(4) .
O6 C19 C22 C23 -107.0(3) .
C20 C19 C22 C23 71.1(4) .
O6 C19 C22 C25 10.9(4) .
C20 C19 C22 C25 -171.1(3) .
O7 C21 C26 C29 -175.7(3) .
C20 C21 C26 C29 5.0(4) .
O7 C21 C26 C28 -53.7(4) .
C20 C21 C26 C28 127.0(3) .
O7 C21 C26 C27 63.8(4) .
C20 C21 C26 C27 -115.5(4) .
Sr1 O8 C30 C31 168.82(16) .
Sr3 O8 C30 C31 -59.0(3) .
Sr2 O8 C30 C31 63.8(2) .
Sr1 O8 C30 C35 -72.8(3) .
Sr3 O8 C30 C35 59.4(3) .
Sr2 O8 C30 C35 -177.79(19) .
Sr1 O8 C30 C34 48.0(3) .
Sr3 O8 C30 C34 -179.77(17) .
Sr2 O8 C30 C34 -57.0(3) .
Sr1 O8 C30 Sr2 105.0(2) .
Sr3 O8 C30 Sr2 -122.8(2) .
O3 Sr2 C30 O8 -75.28(17) .
O7 Sr2 C30 O8 -172.17(16) .
O6 Sr2 C30 O8 -119.8(10) .
O13 Sr2 C30 O8 5.60(16) .
O9 Sr2 C30 O8 130.6(2) .
O10 Sr2 C30 O8 108.07(17) .
Sr1 Sr2 C30 O8 -35.91(15) .
Sr3 Sr2 C30 O8 30.66(14) .
O3 Sr2 C30 C31 163.33(17) .
O7 Sr2 C30 C31 66.45(17) .
O6 Sr2 C30 C31 118.8(10) .
O13 Sr2 C30 C31 -115.79(16) .
O8 Sr2 C30 C31 -121.4(3) .
O9 Sr2 C30 C31 9.25(14) .
O10 Sr2 C30 C31 -13.31(17) .
Sr1 Sr2 C30 C31 -157.30(17) .
Sr3 Sr2 C30 C31 -90.73(16) .
O3 Sr2 C30 C35 -69.9(5) .
O7 Sr2 C30 C35 -166.8(5) .
O6 Sr2 C30 C35 -114.4(10) .
O13 Sr2 C30 C35 10.9(5) .
O8 Sr2 C30 C35 5.3(4) .
O9 Sr2 C30 C35 136.0(6) .
O10 Sr2 C30 C35 113.4(5) .
Sr1 Sr2 C30 C35 -30.6(5) .
Sr3 Sr2 C30 C35 36.0(5) .
O3 Sr2 C30 C34 52.60(17) .
O7 Sr2 C30 C34 -44.29(18) .
O6 Sr2 C30 C34 8.1(11) .
O13 Sr2 C30 C34 133.48(18) .
O8 Sr2 C30 C34 127.9(3) .
O9 Sr2 C30 C34 -101.48(19) .
O10 Sr2 C30 C34 -124.05(17) .
Sr1 Sr2 C30 C34 91.96(17) .
Sr3 Sr2 C30 C34 158.54(19) .
C32 O9 C31 C30 165.3(2) .
Sr2 O9 C31 C30 18.7(3) .
O8 C30 C31 O9 -54.0(3) .
C35 C30 C31 O9 -173.8(2) .
C34 C30 C31 O9 67.4(3) .
Sr2 C30 C31 O9 -12.9(2) .
C31 O9 C32 C33 -175.5(2) .
Sr2 O9 C32 C33 -29.7(3) .
C36 O10 C33 C32 170.4(3) .
Sr2 O10 C33 C32 -61.2(3) .
O9 C32 C33 O10 60.6(3) .
O12 Sr3 O11 C37 -1.5(3) .
O13 Sr3 O11 C37 -153.5(3) .
O8 Sr3 O11 C37 -85.6(3) .
O1 Sr3 O11 C37 80.2(4) .
O14 Sr3 O11 C37 142.9(3) .
O15 Sr3 O11 C37 82.5(3) .
Sr1 Sr3 O11 C37 -131.9(3) .
Sr2 Sr3 O11 C37 -117.1(3) .
O11 Sr3 O12 C39 0.3(3) .
O13 Sr3 O12 C39 78.2(3) .
O8 Sr3 O12 C39 116.9(3) .
O1 Sr3 O12 C39 -166.5(3) .
O14 Sr3 O12 C39 -61.4(3) .
O15 Sr3 O12 C39 -82.3(3) .
Sr1 Sr3 O12 C39 145.2(3) .
Sr2 Sr3 O12 C39 81.1(3) .
O11 Sr3 O13 C48 -67.89(19) .
O12 Sr3 O13 C48 -137.69(18) .
O8 Sr3 O13 C48 178.8(2) .
O1 Sr3 O13 C48 101.90(18) .
O14 Sr3 O13 C48 14.08(17) .
O15 Sr3 O13 C48 18.6(2) .
Sr1 Sr3 O13 C48 129.7(2) .
Sr2 Sr3 O13 C48 -141.9(2) .
O11 Sr3 O13 Sr2 74.05(8) .
O12 Sr3 O13 Sr2 4.25(16) .
O8 Sr3 O13 Sr2 -39.24(6) .
O1 Sr3 O13 Sr2 -116.17(7) .
O14 Sr3 O13 Sr2 156.02(9) .
O15 Sr3 O13 Sr2 160.58(6) .
Sr1 Sr3 O13 Sr2 -88.40(7) .
O11 Sr3 O13 Sr1 162.45(6) .
O12 Sr3 O13 Sr1 92.65(13) .
O8 Sr3 O13 Sr1 49.16(6) .
O1 Sr3 O13 Sr1 -27.77(6) .
O14 Sr3 O13 Sr1 -115.58(7) .
O15 Sr3 O13 Sr1 -111.03(7) .
Sr2 Sr3 O13 Sr1 88.40(7) .
O3 Sr2 O13 C48 -99.68(19) .
O7 Sr2 O13 C48 -12.4(4) .
O6 Sr2 O13 C48 -6.8(2) .
O8 Sr2 O13 C48 179.0(2) .
O9 Sr2 O13 C48 138.13(19) .
O10 Sr2 O13 C48 74.35(19) .
C30 Sr2 O13 C48 176.5(2) .
Sr1 Sr2 O13 C48 -129.0(2) .
Sr3 Sr2 O13 C48 140.5(2) .
O3 Sr2 O13 Sr3 119.81(8) .
O7 Sr2 O13 Sr3 -152.9(2) .
O6 Sr2 O13 Sr3 -147.32(7) .
O8 Sr2 O13 Sr3 38.50(6) .
O9 Sr2 O13 Sr3 -2.38(8) .
O10 Sr2 O13 Sr3 -66.16(7) .
C30 Sr2 O13 Sr3 36.04(7) .
Sr1 Sr2 O13 Sr3 90.53(7) .
O3 Sr2 O13 Sr1 29.28(6) .
O7 Sr2 O13 Sr1 116.6(3) .
O6 Sr2 O13 Sr1 122.15(6) .
O8 Sr2 O13 Sr1 -52.03(6) .
O9 Sr2 O13 Sr1 -92.91(6) .
O10 Sr2 O13 Sr1 -156.68(6) .
C30 Sr2 O13 Sr1 -54.48(6) .
Sr3 Sr2 O13 Sr1 -90.53(7) .
O3 Sr1 O13 C48 99.36(19) .
O2 Sr1 O13 C48 -31.76(19) .
O8 Sr1 O13 C48 -177.1(2) .
O4 Sr1 O13 C48 61.2(2) .
O1 Sr1 O13 C48 -99.58(18) .
O5 Sr1 O13 C48 -113.5(3) .
C12 Sr1 O13 C48 86.48(19) .
Sr2 Sr1 O13 C48 128.4(2) .
Sr3 Sr1 O13 C48 -126.8(2) .
O3 Sr1 O13 Sr3 -133.83(7) .
O2 Sr1 O13 Sr3 95.05(7) .
O8 Sr1 O13 Sr3 -50.28(6) .
O4 Sr1 O13 Sr3 -171.95(8) .
O1 Sr1 O13 Sr3 27.23(6) .
O5 Sr1 O13 Sr3 13.3(3) .
C12 Sr1 O13 Sr3 -146.71(7) .
Sr2 Sr1 O13 Sr3 -104.81(7) .
O3 Sr1 O13 Sr2 -29.02(6) .
O2 Sr1 O13 Sr2 -160.14(6) .
O8 Sr1 O13 Sr2 54.54(6) .
O4 Sr1 O13 Sr2 -67.14(11) .
O1 Sr1 O13 Sr2 132.05(7) .
O5 Sr1 O13 Sr2 118.1(2) .
C12 Sr1 O13 Sr2 -41.90(7) .
Sr3 Sr1 O13 Sr2 104.81(7) .
O11 Sr3 O14 C50 -107.21(19) .
O12 Sr3 O14 C50 -51.6(2) .
O13 Sr3 O14 C50 148.09(19) .
O8 Sr3 O14 C50 130.63(18) .
O1 Sr3 O14 C50 61.52(18) .
O15 Sr3 O14 C50 -27.63(17) .
Sr1 Sr3 O14 C50 108.26(18) .
Sr2 Sr3 O14 C50 162.82(17) .
O11 Sr3 O14 C49 122.73(17) .
O12 Sr3 O14 C49 178.37(16) .
O13 Sr3 O14 C49 18.03(16) .
O8 Sr3 O14 C49 0.58(19) .
O1 Sr3 O14 C49 -68.54(17) .
O15 Sr3 O14 C49 -157.68(18) .
Sr1 Sr3 O14 C49 -21.79(16) .
Sr2 Sr3 O14 C49 32.76(17) .
O11 Sr3 O15 C54 -53.1(2) .
O12 Sr3 O15 C54 17.5(2) .
O13 Sr3 O15 C54 -151.5(2) .
O8 Sr3 O15 C54 93.8(3) .
O1 Sr3 O15 C54 126.4(2) .
O14 Sr3 O15 C54 -146.7(3) .
Sr1 Sr3 O15 C54 151.5(2) .
Sr2 Sr3 O15 C54 -118.0(2) .
O11 Sr3 O15 C51 87.5(2) .
O12 Sr3 O15 C51 158.2(2) .
O13 Sr3 O15 C51 -10.8(2) .
O8 Sr3 O15 C51 -125.5(2) .
O1 Sr3 O15 C51 -93.0(2) .
O14 Sr3 O15 C51 -6.08(19) .
Sr1 Sr3 O15 C51 -67.8(2) .
Sr2 Sr3 O15 C51 22.6(3) .
Sr3 O11 C37 C38 1.9(5) .
Sr3 O11 C37 C40 -175.33(19) .
O11 C37 C38 C39 -0.5(5) .
C40 C37 C38 C39 176.6(3) .
Sr3 O12 C39 C38 0.4(5) .
Sr3 O12 C39 C44 -178.42(19) .
C37 C38 C39 O12 -0.6(5) .
C37 C38 C39 C44 178.2(3) .
O11 C37 C40 C42 -165.9(3) .
C38 C37 C40 C42 16.8(4) .
O11 C37 C40 C41 -44.6(4) .
C38 C37 C40 C41 138.1(3) .
O11 C37 C40 C43 72.6(3) .
C38 C37 C40 C43 -104.7(3) .
O12 C39 C44 C45 -46.3(3) .
C38 C39 C44 C45 134.9(3) .
O12 C39 C44 C46 -168.8(3) .
C38 C39 C44 C46 12.4(4) .
O12 C39 C44 C47 71.9(3) .
C38 C39 C44 C47 -107.0(3) .
Sr3 O13 C48 C49 -42.4(3) .
Sr2 O13 C48 C49 -177.46(16) .
Sr1 O13 C48 C49 70.7(3) .
Sr3 O13 C48 C52 -160.19(18) .
Sr2 O13 C48 C52 64.7(3) .
Sr1 O13 C48 C52 -47.1(3) .
Sr3 O13 C48 C53 78.3(2) .
Sr2 O13 C48 C53 -56.8(3) .
Sr1 O13 C48 C53 -168.56(16) .
C50 O14 C49 C48 -176.7(2) .
Sr3 O14 C49 C48 -45.2(2) .
O13 C48 C49 O14 57.4(3) .
C52 C48 C49 O14 176.9(2) .
C53 C48 C49 O14 -63.0(3) .
C49 O14 C50 C51 -172.6(2) .
Sr3 O14 C50 C51 57.6(3) .
C54 O15 C51 C50 -179.9(3) .
Sr3 O15 C51 C50 36.1(3) .
O14 C50 C51 O15 -59.8(3) .
C55 C56 C57 C57 175.3(6) 2_677
